data_7132086
loop_
_publ_author_name
'Soldner, Simon'
'Anhalt, Olga'
'S\'arosi, Menyh\'art B.'
'Stolte, Matthias'
'Wuerthner, Frank'

_publ_section_title
;
 Donor-acceptor complex formation by social self-sorting of polycyclic
 aromatic hydrocarbons and perylene bisimides
;
_journal_name_full 'Chemical Communications'
_journal_paper_doi 10.1039/D3CC03704E
_journal_year 2023
_chemical_formula_moiety 'C76 H66 N2 O4, 2(C18 H12)'
_chemical_formula_sum 'C112 H90 N2 O4'
_chemical_formula_weight 1527.85
_space_group_crystal_system orthorhombic
_space_group_IT_number 19
_space_group_name_Hall 'P 2ac 2ab'
_space_group_name_H-M_alt 'P 21 21 21'
_atom_sites_solution_hydrogens geom
_atom_sites_solution_primary dual
_atom_sites_solution_secondary difmap
_audit_creation_method SHELXL-2019/3
_audit_update_record
;
2023-07-27 deposited with the CCDC.	2023-08-31 downloaded from the CCDC.
;
_cell_angle_alpha 90
_cell_angle_beta 90
_cell_angle_gamma 90
_cell_formula_units_Z 4
_cell_length_a 13.0958(19)
_cell_length_b 22.198(3)
_cell_length_c 27.902(3)
_cell_measurement_reflns_used 9620
_cell_measurement_temperature 100(2)
_cell_measurement_theta_max 72.15
_cell_measurement_theta_min 2.54
_cell_volume 8111.1(18)
_computing_cell_refinement 'Bruker SAINT'
_computing_data_collection 'Bruker APEX4'
_computing_data_reduction 'Bruker SAINT'
_computing_structure_refinement 'SHELXL-2019/2 (Sheldrick, 2019)'
_computing_structure_solution 'SHELXT 2018/2 (Sheldrick, 2018)'
_diffrn_ambient_temperature 100(2)
_diffrn_measured_fraction_theta_full 0.999
_diffrn_measured_fraction_theta_max 0.998
_diffrn_measurement_device_type Bruker-Kappa-D8Quest_PhotonII
_diffrn_measurement_method omega_and_phi_scan
_diffrn_radiation_type CuK\a
_diffrn_radiation_wavelength 1.54178
_diffrn_reflns_av_R_equivalents 0.0363
_diffrn_reflns_av_unetI/netI 0.0221
_diffrn_reflns_Laue_measured_fraction_full 0.999
_diffrn_reflns_Laue_measured_fraction_max 0.998
_diffrn_reflns_limit_h_max 16
_diffrn_reflns_limit_h_min -16
_diffrn_reflns_limit_k_max 27
_diffrn_reflns_limit_k_min -27
_diffrn_reflns_limit_l_max 34
_diffrn_reflns_limit_l_min -34
_diffrn_reflns_number 93211
_diffrn_reflns_point_group_measured_fraction_full 0.998
_diffrn_reflns_point_group_measured_fraction_max 0.990
_diffrn_reflns_theta_full 67.679
_diffrn_reflns_theta_max 72.201
_diffrn_reflns_theta_min 2.543
_diffrn_source Cu/K(alpha)_ImuS_Microsource
_exptl_absorpt_coefficient_mu 0.576
_exptl_absorpt_correction_T_max 0.7536
_exptl_absorpt_correction_T_min 0.6544
_exptl_absorpt_correction_type multi-scan
_exptl_absorpt_process_details Bruker-SADABS
_exptl_crystal_colour red
_exptl_crystal_density_diffrn 1.251
_exptl_crystal_description needle
_exptl_crystal_F_000 3232
_exptl_crystal_size_max 0.350
_exptl_crystal_size_mid 0.141
_exptl_crystal_size_min 0.073
_refine_diff_density_max 0.251
_refine_diff_density_min -0.151
_refine_diff_density_rms 0.031
_refine_ls_abs_structure_details
;
 Flack x determined using 6578 quotients [(I+)-(I-)]/[(I+)+(I-)]
 (Parsons, Flack and Wagner, Acta Cryst. B69 (2013) 249-259).
;
_refine_ls_abs_structure_Flack 0.04(5)
_refine_ls_extinction_method none
_refine_ls_goodness_of_fit_ref 1.048
_refine_ls_hydrogen_treatment constr
_refine_ls_matrix_type full
_refine_ls_number_parameters 1366
_refine_ls_number_reflns 15847
_refine_ls_number_restraints 638
_refine_ls_restrained_S_all 1.037
_refine_ls_R_factor_all 0.0372
_refine_ls_R_factor_gt 0.0356
_refine_ls_shift/su_max 0.000
_refine_ls_shift/su_mean 0.000
_refine_ls_structure_factor_coef Fsqd
_refine_ls_weighting_details 'w=1/[\s^2^(Fo^2^)+(0.0603P)^2^+0.9603P] where P=(Fo^2^+2Fc^2^)/3'
_refine_ls_weighting_scheme calc
_refine_ls_wR_factor_gt 0.0975
_refine_ls_wR_factor_ref 0.0990
_reflns_Friedel_coverage 0.816
_reflns_Friedel_fraction_full 0.996
_reflns_Friedel_fraction_max 0.981
_reflns_number_gt 15222
_reflns_number_total 15847
_reflns_threshold_expression 'I > 2\s(I)'
_cod_data_source_file d3cc03704e2.cif
_cod_data_source_block '[T-3a-T]'
_cod_original_cell_volume 8111.3(19)
_cod_database_code 7132086
_shelx_shelxl_version_number 2019/3
_shelx_space_group_comment
;
The symmetry employed for this shelxl refinement is uniquely defined
by the following loop, which should always be used as a source of
symmetry information in preference to the above space-group names.
They are only intended as comments.
;
_shelx_estimated_absorpt_t_min 0.824
_shelx_estimated_absorpt_t_max 0.959

loop_
_space_group_symop_operation_xyz
'x, y, z'
'-x+1/2, -y, z+1/2'
'-x, y+1/2, -z+1/2'
'x+1/2, -y+1/2, -z'

loop_
_atom_site_label
_atom_site_type_symbol
_atom_site_fract_x
_atom_site_fract_y
_atom_site_fract_z
_atom_site_U_iso_or_equiv
_atom_site_adp_type
_atom_site_occupancy
_atom_site_site_symmetry_order
_atom_site_calc_flag
_atom_site_refinement_flags_posn
_atom_site_refinement_flags_adp
_atom_site_refinement_flags_occupancy
_atom_site_disorder_assembly
_atom_site_disorder_group
N1 N 0.14153(12) 0.38080(7) 0.47131(6) 0.0300(3) Uani 1 1 d . . . . .
N2 N 0.89025(12) 0.63415(7) 0.43395(6) 0.0312(3) Uani 1 1 d . . . . .
O1 O 0.06410(11) 0.46815(7) 0.49324(6) 0.0378(3) Uani 1 1 d . . . . .
O2 O 0.80432(12) 0.72296(7) 0.43884(8) 0.0505(4) Uani 1 1 d . . . . .
O3 O 0.97447(11) 0.54625(6) 0.42046(6) 0.0383(3) Uani 1 1 d . . . . .
O4 O 0.21973(11) 0.29267(6) 0.45278(5) 0.0341(3) Uani 1 1 d . . . . .
C1 C 0.14075(15) 0.44360(9) 0.47855(7) 0.0306(4) Uani 1 1 d . . . . .
C2 C 0.23625(15) 0.47587(9) 0.46754(7) 0.0297(4) Uani 1 1 d . . . . .
C3 C 0.23651(15) 0.53792(9) 0.46662(8) 0.0355(4) Uani 1 1 d . . . . .
H3 H 0.174423 0.559509 0.470503 0.043 Uiso 1 1 calc R U . . .
C4 C 0.32792(16) 0.56902(9) 0.46000(8) 0.0345(4) Uani 1 1 d . . . . .
H4 H 0.326832 0.611785 0.458922 0.041 Uiso 1 1 calc R U . . .
C5 C 0.42025(15) 0.53928(9) 0.45496(7) 0.0289(4) Uani 1 1 d . . . . .
C6 C 0.51744(15) 0.57167(9) 0.45004(7) 0.0289(4) Uani 1 1 d . . . . .
C7 C 0.52175(16) 0.63422(9) 0.45019(8) 0.0358(4) Uani 1 1 d . . . . .
H7 H 0.460109 0.656523 0.452910 0.043 Uiso 1 1 calc R U . . .
C8 C 0.61392(16) 0.66506(9) 0.44645(8) 0.0371(4) Uani 1 1 d . . . . .
H8 H 0.614404 0.707850 0.446710 0.045 Uiso 1 1 calc R U . . .
C9 C 0.70460(15) 0.63384(9) 0.44238(7) 0.0310(4) Uani 1 1 d . . . . .
C10 C 0.80088(16) 0.66785(9) 0.43886(8) 0.0350(4) Uani 1 1 d . . . . .
C11 C 0.89441(15) 0.57068(9) 0.42989(7) 0.0304(4) Uani 1 1 d . . . . .
C12 C 0.79684(14) 0.53805(9) 0.43653(6) 0.0285(4) Uani 1 1 d . . . . .
C13 C 0.79607(15) 0.47608(9) 0.43721(7) 0.0330(4) Uani 1 1 d . . . . .
H13 H 0.858512 0.454472 0.435015 0.040 Uiso 1 1 calc R U . . .
C14 C 0.70415(15) 0.44485(9) 0.44111(7) 0.0318(4) Uani 1 1 d . . . . .
H14 H 0.705403 0.402066 0.441617 0.038 Uiso 1 1 calc R U . . .
C15 C 0.61108(14) 0.47411(8) 0.44428(6) 0.0271(4) Uani 1 1 d . . . . .
C16 C 0.51334(14) 0.44168(8) 0.44733(6) 0.0273(4) Uani 1 1 d . . . . .
C17 C 0.50745(14) 0.37933(8) 0.44396(7) 0.0293(4) Uani 1 1 d . . . . .
H17 H 0.568340 0.356828 0.439280 0.035 Uiso 1 1 calc R U . . .
C18 C 0.41464(15) 0.34891(8) 0.44726(7) 0.0311(4) Uani 1 1 d . . . . .
H18 H 0.413148 0.306318 0.444016 0.037 Uiso 1 1 calc R U . . .
C19 C 0.32489(15) 0.37990(9) 0.45520(6) 0.0287(4) Uani 1 1 d . . . . .
C20 C 0.22735(15) 0.34684(8) 0.45897(6) 0.0291(4) Uani 1 1 d . . . . .
C21 C 0.32726(15) 0.44357(8) 0.45897(6) 0.0271(4) Uani 1 1 d . . . . .
C22 C 0.42104(14) 0.47494(8) 0.45376(6) 0.0265(4) Uani 1 1 d . . . . .
C23 C 0.61024(14) 0.53852(8) 0.44520(6) 0.0267(4) Uani 1 1 d . . . . .
C24 C 0.70428(14) 0.57014(8) 0.44136(6) 0.0272(4) Uani 1 1 d . . . . .
C25 C 0.04427(15) 0.35095(9) 0.47752(7) 0.0305(4) Uani 1 1 d . . . . .
C26 C -0.01529(15) 0.33969(8) 0.43723(7) 0.0304(4) Uani 1 1 d . . . . .
C27 C -0.11329(15) 0.31601(9) 0.44409(7) 0.0319(4) Uani 1 1 d . . . . .
H27 H -0.155311 0.307715 0.417134 0.038 Uiso 1 1 calc R U . . .
C28 C -0.14966(15) 0.30453(9) 0.49001(8) 0.0348(4) Uani 1 1 d . . . . .
H28 H -0.217033 0.289614 0.494313 0.042 Uiso 1 1 calc R U . . .
C29 C -0.08809(16) 0.31477(9) 0.52940(7) 0.0348(4) Uani 1 1 d . . . . .
H29 H -0.113247 0.306134 0.560593 0.042 Uiso 1 1 calc R U . . .
C30 C 0.01042(15) 0.33759(9) 0.52401(7) 0.0329(4) Uani 1 1 d . . . . .
C31 C 0.01996(14) 0.34956(9) 0.38691(7) 0.0300(4) Uani 1 1 d . . . . .
C32 C 0.02931(16) 0.29988(9) 0.35661(7) 0.0335(4) Uani 1 1 d . . . . .
H32 H 0.020340 0.260513 0.369281 0.040 Uiso 1 1 calc R U . . .
C33 C 0.05150(16) 0.30693(9) 0.30828(7) 0.0346(4) Uani 1 1 d . . . . .
H33 H 0.058326 0.272223 0.288618 0.042 Uiso 1 1 calc R U . . .
C34 C 0.06402(15) 0.36409(9) 0.28791(7) 0.0327(4) Uani 1 1 d D . . . .
C35 C 0.05643(14) 0.41337(9) 0.31874(7) 0.0307(4) Uani 1 1 d . . . . .
H35 H 0.065999 0.452721 0.306125 0.037 Uiso 1 1 calc R U . . .
C36 C 0.03525(14) 0.40680(9) 0.36751(7) 0.0300(4) Uani 1 1 d . . . . .
H36 H 0.031233 0.441345 0.387515 0.036 Uiso 1 1 calc R U . . .
C37A C 0.0764(8) 0.3694(5) 0.2336(4) 0.0381(11) Uani 0.581(6) 1 d D . P A 1
C38A C 0.1751(5) 0.3378(3) 0.21984(18) 0.0651(17) Uani 0.581(6) 1 d D . P A 1
H38A H 0.231904 0.355237 0.238026 0.098 Uiso 0.581(6) 1 calc R U P A 1
H38B H 0.187565 0.343059 0.185465 0.098 Uiso 0.581(6) 1 calc R U P A 1
H38C H 0.169495 0.294768 0.227198 0.098 Uiso 0.581(6) 1 calc R U P A 1
C39A C 0.0854(6) 0.4344(2) 0.21788(17) 0.0694(19) Uani 0.581(6) 1 d D . P A 1
H39A H 0.023400 0.456244 0.227023 0.104 Uiso 0.581(6) 1 calc R U P A 1
H39B H 0.093914 0.436080 0.183013 0.104 Uiso 0.581(6) 1 calc R U P A 1
H39C H 0.144698 0.452857 0.233444 0.104 Uiso 0.581(6) 1 calc R U P A 1
C40A C -0.0139(5) 0.3398(4) 0.20882(17) 0.087(2) Uani 0.581(6) 1 d D . P A 1
H40A H -0.017797 0.297398 0.218323 0.130 Uiso 0.581(6) 1 calc R U P A 1
H40B H -0.005119 0.342541 0.174002 0.130 Uiso 0.581(6) 1 calc R U P A 1
H40C H -0.076923 0.360490 0.218160 0.130 Uiso 0.581(6) 1 calc R U P A 1
C37B C 0.0906(12) 0.3739(7) 0.2342(5) 0.0381(11) Uani 0.419(6) 1 d D . P A 2
C38B C 0.1078(7) 0.3141(3) 0.2081(2) 0.0514(17) Uani 0.419(6) 1 d D . P A 2
H38D H 0.162089 0.291428 0.224197 0.077 Uiso 0.419(6) 1 calc R U P A 2
H38E H 0.127888 0.322092 0.174834 0.077 Uiso 0.419(6) 1 calc R U P A 2
H38F H 0.044593 0.290515 0.208451 0.077 Uiso 0.419(6) 1 calc R U P A 2
C39B C 0.0013(6) 0.4076(4) 0.2115(2) 0.063(2) Uani 0.419(6) 1 d D . P A 2
H39D H -0.060804 0.383196 0.214126 0.095 Uiso 0.419(6) 1 calc R U P A 2
H39E H 0.016150 0.415366 0.177656 0.095 Uiso 0.419(6) 1 calc R U P A 2
H39F H -0.008865 0.445998 0.228231 0.095 Uiso 0.419(6) 1 calc R U P A 2
C40B C 0.1893(5) 0.4102(3) 0.2278(2) 0.0551(18) Uani 0.419(6) 1 d D . P A 2
H40D H 0.184280 0.447958 0.245831 0.083 Uiso 0.419(6) 1 calc R U P A 2
H40E H 0.199486 0.419110 0.193755 0.083 Uiso 0.419(6) 1 calc R U P A 2
H40F H 0.247292 0.386657 0.239794 0.083 Uiso 0.419(6) 1 calc R U P A 2
C41 C 0.07668(16) 0.34500(10) 0.56707(7) 0.0350(4) Uani 1 1 d . . . . .
C42 C 0.05068(19) 0.38345(13) 0.60417(9) 0.0506(6) Uani 1 1 d . . . . .
H42 H -0.008775 0.407724 0.601398 0.061 Uiso 1 1 calc R U . . .
C43 C 0.1098(2) 0.38724(14) 0.64539(9) 0.0543(6) Uani 1 1 d . . . . .
H43 H 0.089709 0.414145 0.670130 0.065 Uiso 1 1 calc R U . . .
C44 C 0.19717(17) 0.35306(11) 0.65152(7) 0.0407(5) Uani 1 1 d . . . . .
C45 C 0.22134(18) 0.31319(10) 0.61504(8) 0.0405(5) Uani 1 1 d . . . . .
H45 H 0.279350 0.287853 0.618441 0.049 Uiso 1 1 calc R U . . .
C46 C 0.16257(18) 0.30931(10) 0.57339(8) 0.0399(5) Uani 1 1 d . . . . .
H46 H 0.181758 0.281736 0.548956 0.048 Uiso 1 1 calc R U . . .
C47 C 0.26004(19) 0.35805(12) 0.69807(8) 0.0458(5) Uani 1 1 d . . . . .
C48 C 0.1934(2) 0.33600(15) 0.73991(9) 0.0575(7) Uani 1 1 d . . . . .
H48A H 0.130406 0.359754 0.741147 0.086 Uiso 1 1 calc R U . . .
H48B H 0.230913 0.340775 0.770066 0.086 Uiso 1 1 calc R U . . .
H48C H 0.176494 0.293408 0.735178 0.086 Uiso 1 1 calc R U . . .
C49 C 0.2909(2) 0.42333(13) 0.70627(10) 0.0582(6) Uani 1 1 d . . . . .
H49A H 0.331791 0.437444 0.679095 0.087 Uiso 1 1 calc R U . . .
H49B H 0.331167 0.426307 0.735761 0.087 Uiso 1 1 calc R U . . .
H49C H 0.229440 0.448283 0.709222 0.087 Uiso 1 1 calc R U . . .
C50 C 0.3566(2) 0.31931(14) 0.69652(9) 0.0539(6) Uani 1 1 d . . . . .
H50A H 0.337564 0.276788 0.693466 0.081 Uiso 1 1 calc R U . . .
H50B H 0.395678 0.325141 0.726113 0.081 Uiso 1 1 calc R U . . .
H50C H 0.398466 0.331183 0.668975 0.081 Uiso 1 1 calc R U . . .
C51 C 0.98340(16) 0.66613(9) 0.42214(8) 0.0366(4) Uani 1 1 d . . . . .
C52 C 1.04686(17) 0.68813(11) 0.45833(9) 0.0437(5) Uani 1 1 d D . . . .
C53 C 1.1378(2) 0.71633(12) 0.44397(13) 0.0598(7) Uani 1 1 d . . . . .
H53 H 1.182676 0.732033 0.467602 0.072 Uiso 1 1 calc R U . . .
C54 C 1.1632(2) 0.72169(14) 0.39596(13) 0.0662(8) Uani 1 1 d . . . . .
H54 H 1.225037 0.741035 0.387009 0.079 Uiso 1 1 calc R U . . .
C55 C 1.0997(2) 0.69926(13) 0.36145(11) 0.0562(6) Uani 1 1 d . . . . .
H55 H 1.118206 0.702978 0.328666 0.067 Uiso 1 1 calc R U . . .
C56 C 1.00818(17) 0.67102(10) 0.37357(8) 0.0411(5) Uani 1 1 d . . . . .
C57A C 1.0277(7) 0.6886(3) 0.5095(3) 0.0351(14) Uani 0.680(6) 1 d D U P B 1
C58A C 0.9421(5) 0.7145(4) 0.5297(3) 0.0337(14) Uani 0.680(6) 1 d D . P B 1
H58A H 0.889966 0.730868 0.509979 0.040 Uiso 0.680(6) 1 calc R U P B 1
C59A C 0.9330(8) 0.7161(4) 0.5794(3) 0.0361(14) Uani 0.680(6) 1 d D . P B 1
H59A H 0.875532 0.735809 0.593118 0.043 Uiso 0.680(6) 1 calc R U P B 1
C60A C 1.0048(4) 0.6901(3) 0.60982(18) 0.0352(9) Uani 0.680(6) 1 d D . P B 1
C61A C 1.0912(2) 0.66546(15) 0.58802(12) 0.0386(8) Uani 0.680(6) 1 d D . P B 1
H61A H 1.143478 0.648856 0.607602 0.046 Uiso 0.680(6) 1 calc R U P B 1
C62A C 1.1031(2) 0.66455(14) 0.53879(12) 0.0352(8) Uani 0.680(6) 1 d D . P B 1
H62A H 1.162706 0.647438 0.524994 0.042 Uiso 0.680(6) 1 calc R U P B 1
C63A C 0.9951(4) 0.6899(3) 0.66454(17) 0.0447(11) Uani 0.680(6) 1 d D . P B 1
C64A C 1.0152(6) 0.6256(3) 0.6845(2) 0.0645(15) Uani 0.680(6) 1 d D . P B 1
H64A H 0.969576 0.596835 0.668600 0.097 Uiso 0.680(6) 1 calc R U P B 1
H64B H 1.002392 0.625113 0.719060 0.097 Uiso 0.680(6) 1 calc R U P B 1
H64C H 1.086338 0.614281 0.678281 0.097 Uiso 0.680(6) 1 calc R U P B 1
C65A C 0.8890(4) 0.7080(3) 0.68174(15) 0.0633(13) Uani 0.680(6) 1 d D . P B 1
H65A H 0.875998 0.750123 0.673104 0.095 Uiso 0.680(6) 1 calc R U P B 1
H65B H 0.885120 0.703483 0.716630 0.095 Uiso 0.680(6) 1 calc R U P B 1
H65C H 0.837761 0.682147 0.666556 0.095 Uiso 0.680(6) 1 calc R U P B 1
C66A C 1.0737(5) 0.7320(4) 0.6864(2) 0.0754(18) Uani 0.680(6) 1 d D . P B 1
H66A H 1.142218 0.719787 0.676070 0.113 Uiso 0.680(6) 1 calc R U P B 1
H66B H 1.069371 0.729985 0.721400 0.113 Uiso 0.680(6) 1 calc R U P B 1
H66C H 1.060323 0.773294 0.675745 0.113 Uiso 0.680(6) 1 calc R U P B 1
C57B C 1.0192(15) 0.6714(7) 0.5140(5) 0.042(4) Uani 0.320(6) 1 d D U P B 2
C58B C 0.9663(11) 0.7157(8) 0.5413(5) 0.035(3) Uani 0.320(6) 1 d D . P B 2
H58B H 0.938417 0.749779 0.525448 0.042 Uiso 0.320(6) 1 calc R U P B 2
C59B C 0.9545(17) 0.7101(10) 0.5908(6) 0.047(6) Uani 0.320(6) 1 d D . P B 2
H59B H 0.917252 0.740761 0.606935 0.057 Uiso 0.320(6) 1 calc R U P B 2
C60B C 0.9925(9) 0.6639(6) 0.6179(4) 0.049(3) Uani 0.320(6) 1 d D . P B 2
C61B C 1.0394(8) 0.6191(4) 0.5925(3) 0.061(3) Uani 0.320(6) 1 d D . P B 2
H61B H 1.063921 0.584593 0.609053 0.073 Uiso 0.320(6) 1 calc R U P B 2
C62B C 1.0522(8) 0.6228(4) 0.5429(3) 0.062(3) Uani 0.320(6) 1 d D . P B 2
H62B H 1.085614 0.590227 0.527406 0.074 Uiso 0.320(6) 1 calc R U P B 2
C63B C 0.9804(10) 0.6615(8) 0.6729(4) 0.063(3) Uani 0.320(6) 1 d D . P B 2
C64B C 1.0151(18) 0.5997(8) 0.6939(6) 0.090(5) Uani 0.320(6) 1 d D . P B 2
H64D H 0.966531 0.568383 0.684312 0.136 Uiso 0.320(6) 1 calc R U P B 2
H64E H 1.017472 0.602299 0.728920 0.136 Uiso 0.320(6) 1 calc R U P B 2
H64F H 1.083121 0.589708 0.681593 0.136 Uiso 0.320(6) 1 calc R U P B 2
C65B C 0.8663(9) 0.6671(6) 0.6850(3) 0.067(3) Uani 0.320(6) 1 d D . P B 2
H65D H 0.837991 0.702710 0.668919 0.101 Uiso 0.320(6) 1 calc R U P B 2
H65E H 0.857854 0.671308 0.719698 0.101 Uiso 0.320(6) 1 calc R U P B 2
H65F H 0.830148 0.631043 0.673934 0.101 Uiso 0.320(6) 1 calc R U P B 2
C66B C 1.0354(15) 0.7119(12) 0.6932(8) 0.126(9) Uani 0.320(6) 1 d D . P B 2
H66D H 1.107239 0.709908 0.683527 0.189 Uiso 0.320(6) 1 calc R U P B 2
H66E H 1.030790 0.710383 0.728270 0.189 Uiso 0.320(6) 1 calc R U P B 2
H66F H 1.005391 0.749680 0.681686 0.189 Uiso 0.320(6) 1 calc R U P B 2
C67 C 0.94236(18) 0.64626(10) 0.33472(8) 0.0403(5) Uani 1 1 d . . . . .
C68 C 0.97887(18) 0.60092(11) 0.30504(8) 0.0451(5) Uani 1 1 d . . . . .
H68 H 1.044327 0.584086 0.311050 0.054 Uiso 1 1 calc R U . . .
C69 C 0.92143(19) 0.57968(12) 0.26669(8) 0.0473(5) Uani 1 1 d . . . . .
H69 H 0.948738 0.548585 0.247119 0.057 Uiso 1 1 calc R U . . .
C70 C 0.82537(19) 0.60255(11) 0.25612(8) 0.0441(5) Uani 1 1 d . . . . .
C71 C 0.7878(2) 0.64662(13) 0.28670(9) 0.0537(6) Uani 1 1 d . . . . .
H71 H 0.721437 0.662448 0.281182 0.064 Uiso 1 1 calc R U . . .
C72 C 0.8444(2) 0.66824(12) 0.32513(9) 0.0506(6) Uani 1 1 d . . . . .
H72 H 0.816121 0.698478 0.345239 0.061 Uiso 1 1 calc R U . . .
C73 C 0.7666(2) 0.58357(14) 0.21087(8) 0.0526(6) Uani 1 1 d . . . . .
C74 C 0.7923(3) 0.62987(15) 0.17200(9) 0.0639(8) Uani 1 1 d . . . . .
H74A H 0.772673 0.670170 0.183003 0.096 Uiso 1 1 calc R U . . .
H74B H 0.754718 0.620073 0.142629 0.096 Uiso 1 1 calc R U . . .
H74C H 0.865779 0.628999 0.165478 0.096 Uiso 1 1 calc R U . . .
C75 C 0.7976(2) 0.52100(14) 0.19297(9) 0.0586(7) Uani 1 1 d . . . . .
H75A H 0.870151 0.521213 0.184268 0.088 Uiso 1 1 calc R U . . .
H75B H 0.756658 0.510439 0.164808 0.088 Uiso 1 1 calc R U . . .
H75C H 0.785986 0.491290 0.218362 0.088 Uiso 1 1 calc R U . . .
C76 C 0.6508(2) 0.58365(18) 0.21849(9) 0.0664(8) Uani 1 1 d . . . . .
H76A H 0.633130 0.554830 0.243768 0.100 Uiso 1 1 calc R U . . .
H76B H 0.616684 0.572092 0.188619 0.100 Uiso 1 1 calc R U . . .
H76C H 0.628544 0.624079 0.227964 0.100 Uiso 1 1 calc R U . . .
C77 C 0.50538(16) 0.34914(11) 0.32835(7) 0.0377(4) Uani 1 1 d D . . . .
C78 C 0.60137(16) 0.38276(11) 0.32439(7) 0.0376(4) Uani 1 1 d D . . . .
C79 C 0.60112(16) 0.44616(11) 0.32404(7) 0.0377(4) Uani 1 1 d D . . . .
C80 C 0.50411(16) 0.47892(10) 0.32785(7) 0.0365(4) Uani 1 1 d D . . . .
C81 C 0.41138(16) 0.44693(11) 0.33018(7) 0.0374(4) Uani 1 1 d D . . . .
C82 C 0.41166(16) 0.38110(11) 0.33037(7) 0.0375(4) Uani 1 1 d D . . . .
C83 C 0.32081(17) 0.34777(11) 0.33507(8) 0.0426(5) Uani 1 1 d D . . . .
H83 H 0.257413 0.368530 0.336113 0.051 Uiso 1 1 calc R U . . .
C84 C 0.32136(18) 0.28604(12) 0.33818(9) 0.0471(5) Uani 1 1 d D . . . .
H84 H 0.258892 0.264650 0.341346 0.057 Uiso 1 1 calc R U . . .
C85 C 0.41325(19) 0.25489(12) 0.33671(9) 0.0470(5) Uani 1 1 d D . . . .
H85 H 0.413865 0.212199 0.339114 0.056 Uiso 1 1 calc R U . . .
C86 C 0.50330(17) 0.28605(11) 0.33176(8) 0.0432(5) Uani 1 1 d D . . . .
H86 H 0.565767 0.264338 0.330613 0.052 Uiso 1 1 calc R U . . .
C87 C 0.69615(17) 0.35218(12) 0.32131(8) 0.0439(5) Uani 1 1 d D . . . .
H87 H 0.697114 0.309391 0.321563 0.053 Uiso 1 1 calc R U . . .
C88 C 0.78690(17) 0.38327(12) 0.31797(8) 0.0459(5) Uani 1 1 d D . . . .
H88 H 0.849619 0.361959 0.315668 0.055 Uiso 1 1 calc R U . . .
C89 C 0.78649(17) 0.44589(12) 0.31798(8) 0.0449(5) Uani 1 1 d D . . . .
H89 H 0.848973 0.467487 0.315966 0.054 Uiso 1 1 calc R U . . .
C90 C 0.69547(17) 0.47647(12) 0.32091(8) 0.0417(5) Uani 1 1 d D . . . .
H90 H 0.696156 0.519268 0.320816 0.050 Uiso 1 1 calc R U . . .
C91 C 0.50126(18) 0.54248(11) 0.33014(8) 0.0412(5) Uani 1 1 d D . . . .
H91 H 0.563433 0.564442 0.328627 0.049 Uiso 1 1 calc R U . . .
C92 C 0.41083(19) 0.57326(12) 0.33450(8) 0.0456(5) Uani 1 1 d D . . . .
H92 H 0.410793 0.616004 0.336128 0.055 Uiso 1 1 calc R U . . .
C93 C 0.31896(18) 0.54152(12) 0.33652(9) 0.0472(5) Uani 1 1 d D . . . .
H93 H 0.256229 0.562692 0.339455 0.057 Uiso 1 1 calc R U . . .
C94 C 0.31912(17) 0.48002(11) 0.33429(8) 0.0426(5) Uani 1 1 d D . . . .
H94 H 0.256028 0.458950 0.335528 0.051 Uiso 1 1 calc R U . . .
C77A C 0.6144(8) 0.4355(4) 0.5622(8) 0.0317(18) Uani 0.596(9) 1 d D U P C 1
C78A C 0.6940(6) 0.4816(3) 0.5633(3) 0.0308(14) Uani 0.596(9) 1 d D U P C 1
C79A C 0.6693(5) 0.5429(2) 0.56825(19) 0.0347(12) Uani 0.596(9) 1 d D U P C 1
C80A C 0.5622(7) 0.5608(2) 0.57228(16) 0.0387(12) Uani 0.596(9) 1 d D U P C 1
C81A C 0.4848(6) 0.5160(3) 0.5749(2) 0.0399(14) Uani 0.596(9) 1 d D U P C 1
C82A C 0.5130(8) 0.4530(4) 0.5704(7) 0.0361(19) Uani 0.596(9) 1 d D U P C 1
C83A C 0.4386(10) 0.4076(5) 0.5713(7) 0.043(2) Uani 0.596(9) 1 d D U P C 1
H83A H 0.369637 0.418591 0.577232 0.051 Uiso 0.596(9) 1 calc R U P C 1
C84A C 0.4609(12) 0.3484(6) 0.5640(10) 0.050(3) Uani 0.596(9) 1 d D U P C 1
H84A H 0.408081 0.319202 0.565903 0.060 Uiso 0.596(9) 1 calc R U P C 1
C85A C 0.5599(10) 0.3303(5) 0.5538(6) 0.045(3) Uani 0.596(9) 1 d D U P C 1
H85A H 0.574706 0.289517 0.545973 0.054 Uiso 0.596(9) 1 calc R U P C 1
C86A C 0.6368(9) 0.3735(4) 0.5552(5) 0.0307(19) Uani 0.596(9) 1 d D U P C 1
H86A H 0.705883 0.361309 0.551475 0.037 Uiso 0.596(9) 1 calc R U P C 1
C87A C 0.7979(5) 0.4659(3) 0.5588(3) 0.0369(14) Uani 0.596(9) 1 d D U P C 1
H87A H 0.814863 0.424620 0.554962 0.044 Uiso 0.596(9) 1 calc R U P C 1
C88A C 0.8759(5) 0.5073(3) 0.55969(18) 0.0472(13) Uani 0.596(9) 1 d D U P C 1
H88A H 0.945083 0.494920 0.556997 0.057 Uiso 0.596(9) 1 calc R U P C 1
C89A C 0.8505(6) 0.5682(3) 0.56468(18) 0.0487(13) Uani 0.596(9) 1 d D U P C 1
H89A H 0.902947 0.597754 0.565339 0.058 Uiso 0.596(9) 1 calc R U P C 1
C90A C 0.7501(8) 0.5855(4) 0.5686(4) 0.046(2) Uani 0.596(9) 1 d D U P C 1
H90A H 0.734317 0.627100 0.571728 0.056 Uiso 0.596(9) 1 calc R U P C 1
C91A C 0.5332(6) 0.6225(2) 0.57297(15) 0.0549(15) Uani 0.596(9) 1 d D U P C 1
H91A H 0.584587 0.652615 0.570936 0.066 Uiso 0.596(9) 1 calc R U P C 1
C92A C 0.4321(7) 0.6398(3) 0.57654(18) 0.070(2) Uani 0.596(9) 1 d D U P C 1
H92A H 0.414196 0.681281 0.575719 0.084 Uiso 0.596(9) 1 calc R U P C 1
C93A C 0.3561(7) 0.5958(5) 0.5814(3) 0.065(3) Uani 0.596(9) 1 d D U P C 1
H93A H 0.286780 0.607099 0.585848 0.078 Uiso 0.596(9) 1 calc R U P C 1
C94A C 0.3834(5) 0.5358(3) 0.57949(18) 0.0515(14) Uani 0.596(9) 1 d D U P C 1
H94A H 0.330890 0.506326 0.581418 0.062 Uiso 0.596(9) 1 calc R U P C 1
C77B C 0.5939(13) 0.4363(7) 0.5643(13) 0.043(4) Uani 0.404(9) 1 d D U P C 2
C78B C 0.6609(11) 0.4885(6) 0.5637(7) 0.055(4) Uani 0.404(9) 1 d D U P C 2
C79B C 0.6194(10) 0.5455(4) 0.5703(3) 0.045(2) Uani 0.404(9) 1 d D U P C 2
C80B C 0.5094(10) 0.5527(5) 0.5759(3) 0.049(2) Uani 0.404(9) 1 d D U P C 2
C81B C 0.4447(9) 0.5021(5) 0.5786(4) 0.051(3) Uani 0.404(9) 1 d D U P C 2
C82B C 0.4891(12) 0.4428(6) 0.5720(10) 0.037(3) Uani 0.404(9) 1 d D U P C 2
C83B C 0.4279(16) 0.3910(7) 0.5717(11) 0.043(3) Uani 0.404(9) 1 d D U P C 2
H83B H 0.356801 0.394353 0.577963 0.051 Uiso 0.404(9) 1 calc R U P C 2
C84B C 0.4693(16) 0.3354(9) 0.5624(14) 0.041(3) Uani 0.404(9) 1 d D U P C 2
H84B H 0.426633 0.300875 0.560234 0.049 Uiso 0.404(9) 1 calc R U P C 2
C85B C 0.5744(15) 0.3300(8) 0.5561(8) 0.041(4) Uani 0.404(9) 1 d D U P C 2
H85B H 0.604402 0.291193 0.553389 0.050 Uiso 0.404(9) 1 calc R U P C 2
C86B C 0.6340(17) 0.3798(8) 0.5539(10) 0.055(5) Uani 0.404(9) 1 d D U P C 2
H86B H 0.703860 0.376030 0.545148 0.066 Uiso 0.404(9) 1 calc R U P C 2
C87B C 0.7673(11) 0.4815(6) 0.5566(6) 0.056(3) Uani 0.404(9) 1 d D U P C 2
H87B H 0.794201 0.442125 0.552161 0.067 Uiso 0.404(9) 1 calc R U P C 2
C88B C 0.8327(9) 0.5296(5) 0.5558(3) 0.058(2) Uani 0.404(9) 1 d D . P C 2
H88B H 0.903618 0.524126 0.550193 0.070 Uiso 0.404(9) 1 calc R U P C 2
C89B C 0.7918(13) 0.5871(7) 0.5636(7) 0.062(5) Uani 0.404(9) 1 d D . P C 2
H89B H 0.835963 0.621078 0.564175 0.074 Uiso 0.404(9) 1 calc R U P C 2
C90B C 0.6880(10) 0.5952(4) 0.5704(3) 0.056(2) Uani 0.404(9) 1 d D . P C 2
H90B H 0.662030 0.634705 0.575244 0.067 Uiso 0.404(9) 1 calc R U P C 2
C91B C 0.4637(10) 0.6123(4) 0.5776(2) 0.055(2) Uani 0.404(9) 1 d D . P C 2
H91B H 0.505618 0.647199 0.576040 0.066 Uiso 0.404(9) 1 calc R U P C 2
C92B C 0.3598(15) 0.6179(6) 0.5816(8) 0.073(5) Uani 0.404(9) 1 d D . P C 2
H92B H 0.329466 0.656682 0.579443 0.088 Uiso 0.404(9) 1 calc R U P C 2
C93B C 0.2976(8) 0.5671(4) 0.5888(3) 0.061(2) Uani 0.404(9) 1 d D . P C 2
H93B H 0.227081 0.571605 0.596023 0.073 Uiso 0.404(9) 1 calc R U P C 2
C94B C 0.3408(8) 0.5109(4) 0.5852(3) 0.055(2) Uani 0.404(9) 1 d D . P C 2
H94B H 0.297619 0.476629 0.587395 0.065 Uiso 0.404(9) 1 calc R U P C 2

loop_
_atom_site_aniso_label
_atom_site_aniso_U_11
_atom_site_aniso_U_22
_atom_site_aniso_U_33
_atom_site_aniso_U_23
_atom_site_aniso_U_13
_atom_site_aniso_U_12
N1 0.0274(8) 0.0339(8) 0.0287(8) -0.0022(6) 0.0023(6) -0.0018(6)
N2 0.0263(8) 0.0361(8) 0.0310(8) -0.0032(6) 0.0028(6) -0.0012(6)
O1 0.0288(7) 0.0416(7) 0.0431(8) -0.0038(6) 0.0057(6) 0.0032(6)
O2 0.0322(7) 0.0340(7) 0.0852(13) -0.0153(8) 0.0061(8) -0.0030(6)
O3 0.0295(7) 0.0379(7) 0.0476(8) 0.0067(6) 0.0074(6) 0.0047(6)
O4 0.0330(7) 0.0315(6) 0.0376(7) 0.0004(5) 0.0013(6) -0.0014(6)
C1 0.0302(9) 0.0344(9) 0.0272(9) -0.0029(7) 0.0000(7) 0.0013(8)
C2 0.0282(9) 0.0342(9) 0.0267(9) -0.0044(7) 0.0009(7) 0.0015(7)
C3 0.0282(9) 0.0345(9) 0.0438(11) -0.0096(8) 0.0014(8) 0.0044(8)
C4 0.0315(10) 0.0299(9) 0.0421(11) -0.0057(8) 0.0020(8) 0.0026(8)
C5 0.0291(9) 0.0311(9) 0.0264(9) -0.0048(7) -0.0010(7) 0.0025(7)
C6 0.0281(9) 0.0326(9) 0.0261(8) -0.0049(7) -0.0023(7) 0.0029(7)
C7 0.0278(9) 0.0315(9) 0.0480(12) -0.0076(8) 0.0000(9) 0.0033(8)
C8 0.0312(10) 0.0307(9) 0.0495(12) -0.0084(8) -0.0013(9) 0.0024(8)
C9 0.0298(9) 0.0334(9) 0.0298(9) -0.0049(7) -0.0013(8) 0.0003(7)
C10 0.0307(10) 0.0358(9) 0.0385(10) -0.0075(8) -0.0004(8) 0.0014(8)
C11 0.0294(9) 0.0361(9) 0.0257(9) 0.0035(7) 0.0008(7) 0.0038(8)
C12 0.0287(9) 0.0351(9) 0.0218(8) 0.0028(7) 0.0017(7) 0.0025(7)
C13 0.0290(9) 0.0355(9) 0.0344(10) 0.0062(8) 0.0030(8) 0.0060(8)
C14 0.0324(9) 0.0305(8) 0.0325(9) 0.0049(7) 0.0044(8) 0.0041(7)
C15 0.0295(9) 0.0312(8) 0.0206(8) 0.0020(7) 0.0002(7) 0.0031(7)
C16 0.0290(9) 0.0316(8) 0.0215(8) 0.0010(6) 0.0008(7) 0.0033(7)
C17 0.0283(9) 0.0314(8) 0.0282(8) 0.0012(7) 0.0023(7) 0.0049(7)
C18 0.0335(9) 0.0287(8) 0.0313(9) 0.0010(7) 0.0016(8) 0.0016(7)
C19 0.0300(9) 0.0321(9) 0.0241(8) 0.0003(7) 0.0003(7) 0.0006(7)
C20 0.0315(9) 0.0315(9) 0.0243(8) 0.0008(7) 0.0011(7) 0.0025(7)
C21 0.0298(9) 0.0300(8) 0.0215(8) -0.0010(6) -0.0004(7) 0.0026(7)
C22 0.0280(9) 0.0303(8) 0.0213(8) -0.0016(6) -0.0005(7) 0.0023(7)
C23 0.0276(9) 0.0324(9) 0.0200(8) -0.0013(7) -0.0008(7) 0.0022(7)
C24 0.0288(9) 0.0322(9) 0.0206(8) -0.0016(7) -0.0016(7) 0.0025(7)
C25 0.0289(9) 0.0323(9) 0.0304(9) -0.0022(7) 0.0041(7) 0.0013(7)
C26 0.0285(9) 0.0309(8) 0.0318(9) 0.0000(7) 0.0025(7) 0.0045(7)
C27 0.0281(9) 0.0351(9) 0.0325(9) -0.0005(8) -0.0016(8) 0.0010(7)
C28 0.0280(9) 0.0367(10) 0.0397(11) 0.0003(8) 0.0046(8) -0.0023(8)
C29 0.0347(10) 0.0383(9) 0.0315(10) 0.0005(8) 0.0075(8) -0.0017(8)
C30 0.0331(10) 0.0353(9) 0.0303(9) -0.0031(7) 0.0028(8) 0.0005(8)
C31 0.0239(8) 0.0374(9) 0.0286(9) 0.0004(7) -0.0012(7) 0.0033(7)
C32 0.0340(10) 0.0335(9) 0.0329(10) 0.0011(7) 0.0005(8) 0.0022(8)
C33 0.0352(10) 0.0363(9) 0.0324(10) -0.0041(8) 0.0009(8) 0.0029(8)
C34 0.0263(8) 0.0421(10) 0.0297(9) 0.0011(8) 0.0000(7) 0.0047(8)
C35 0.0250(8) 0.0347(9) 0.0324(9) 0.0031(7) 0.0010(7) 0.0035(7)
C36 0.0229(8) 0.0355(9) 0.0317(9) -0.0021(7) -0.0004(7) 0.0026(7)
C37A 0.037(3) 0.0487(18) 0.0290(10) -0.0004(11) 0.0024(15) 0.0044(18)
C38A 0.070(4) 0.088(4) 0.038(2) 0.008(2) 0.020(2) 0.024(3)
C39A 0.114(5) 0.061(3) 0.033(2) 0.0091(19) 0.023(3) 0.008(3)
C40A 0.081(4) 0.147(7) 0.032(2) 0.008(3) -0.008(2) -0.050(4)
C37B 0.037(3) 0.0487(18) 0.0290(10) -0.0004(11) 0.0024(15) 0.0044(18)
C38B 0.072(5) 0.050(3) 0.033(3) -0.002(2) 0.011(3) 0.009(3)
C39B 0.061(4) 0.100(6) 0.028(3) 0.005(3) 0.001(3) 0.041(4)
C40B 0.062(4) 0.070(4) 0.033(3) 0.002(3) 0.014(3) -0.013(3)
C41 0.0345(10) 0.0436(10) 0.0269(9) -0.0007(8) 0.0064(8) -0.0057(8)
C42 0.0402(12) 0.0690(15) 0.0428(12) -0.0172(11) -0.0006(10) 0.0096(11)
C43 0.0478(13) 0.0734(16) 0.0416(12) -0.0226(12) 0.0008(10) 0.0073(12)
C44 0.0376(11) 0.0548(12) 0.0297(10) -0.0041(9) 0.0036(8) -0.0048(10)
C45 0.0440(11) 0.0443(11) 0.0334(10) 0.0004(9) -0.0009(9) 0.0005(9)
C46 0.0487(12) 0.0411(10) 0.0299(10) -0.0027(8) 0.0020(9) 0.0014(9)
C47 0.0459(12) 0.0622(14) 0.0292(10) -0.0077(10) -0.0017(9) 0.0014(11)
C48 0.0604(16) 0.0815(18) 0.0305(11) -0.0054(11) 0.0010(11) -0.0003(14)
C49 0.0634(16) 0.0633(15) 0.0477(14) -0.0062(12) -0.0172(12) -0.0055(13)
C50 0.0509(14) 0.0753(17) 0.0356(11) -0.0081(11) -0.0057(10) 0.0053(13)
C51 0.0293(9) 0.0365(9) 0.0440(11) -0.0060(8) 0.0062(8) -0.0003(8)
C52 0.0321(10) 0.0445(11) 0.0544(13) -0.0155(10) 0.0029(9) 0.0041(9)
C53 0.0361(12) 0.0543(14) 0.089(2) -0.0233(14) -0.0005(13) -0.0065(11)
C54 0.0433(14) 0.0634(17) 0.092(2) -0.0037(15) 0.0202(15) -0.0141(12)
C55 0.0463(14) 0.0572(14) 0.0649(16) 0.0036(12) 0.0179(12) -0.0062(12)
C56 0.0380(11) 0.0373(10) 0.0482(12) 0.0021(9) 0.0101(9) -0.0010(9)
C57A 0.029(2) 0.026(3) 0.050(2) -0.0118(19) -0.0043(16) -0.003(2)
C58A 0.024(3) 0.0349(19) 0.042(3) -0.002(2) -0.001(2) 0.000(2)
C59A 0.028(3) 0.032(2) 0.048(4) -0.006(2) 0.005(3) 0.0048(18)
C60A 0.030(2) 0.039(2) 0.037(2) -0.0075(19) -0.0024(17) 0.001(2)
C61A 0.0329(16) 0.0426(17) 0.0404(16) -0.0074(13) -0.0064(13) 0.0120(13)
C62A 0.0290(14) 0.0352(16) 0.0415(16) -0.0088(12) 0.0011(12) 0.0041(12)
C63A 0.041(2) 0.059(3) 0.034(2) -0.012(2) -0.0054(16) 0.009(2)
C64A 0.081(3) 0.075(4) 0.038(3) 0.004(3) 0.008(2) 0.017(4)
C65A 0.057(3) 0.097(4) 0.036(2) -0.008(2) 0.0043(17) 0.020(3)
C66A 0.063(4) 0.113(5) 0.050(3) -0.037(3) -0.017(3) -0.006(3)
C57B 0.037(6) 0.043(9) 0.047(6) -0.032(6) -0.001(4) 0.008(7)
C58B 0.026(7) 0.033(4) 0.047(8) -0.002(5) 0.003(5) -0.003(5)
C59B 0.047(14) 0.054(8) 0.041(9) -0.008(7) 0.018(8) 0.007(7)
C60B 0.040(5) 0.060(7) 0.045(5) 0.000(5) 0.002(4) 0.009(5)
C61B 0.067(6) 0.071(6) 0.044(4) 0.003(4) 0.005(4) 0.020(5)
C62B 0.074(6) 0.065(6) 0.047(4) 0.000(4) 0.017(4) 0.027(5)
C63B 0.074(8) 0.070(8) 0.044(6) 0.006(6) 0.003(5) 0.026(8)
C64B 0.116(11) 0.089(11) 0.067(9) 0.025(8) 0.015(8) 0.015(11)
C65B 0.082(7) 0.081(7) 0.038(4) 0.004(5) 0.005(4) 0.010(6)
C66B 0.071(11) 0.21(3) 0.091(12) -0.061(15) -0.008(9) -0.018(12)
C67 0.0425(11) 0.0435(11) 0.0348(10) 0.0088(9) 0.0102(9) 0.0019(9)
C68 0.0382(11) 0.0550(13) 0.0422(11) 0.0006(10) 0.0073(9) 0.0084(10)
C69 0.0469(13) 0.0574(13) 0.0375(11) -0.0030(10) 0.0058(9) 0.0126(11)
C70 0.0470(12) 0.0555(13) 0.0297(10) 0.0089(9) 0.0064(9) 0.0098(10)
C71 0.0514(13) 0.0676(15) 0.0421(12) 0.0060(11) 0.0007(11) 0.0244(13)
C72 0.0569(14) 0.0522(12) 0.0427(12) -0.0009(10) 0.0056(11) 0.0188(11)
C73 0.0492(13) 0.0789(17) 0.0296(10) 0.0061(11) 0.0026(9) 0.0181(13)
C74 0.0691(18) 0.087(2) 0.0353(12) 0.0159(13) 0.0025(12) 0.0235(16)
C75 0.0648(17) 0.0781(18) 0.0328(11) -0.0005(11) -0.0071(11) 0.0131(14)
C76 0.0530(15) 0.111(3) 0.0356(12) 0.0027(14) -0.0005(11) 0.0163(16)
C77 0.0296(10) 0.0550(12) 0.0284(9) 0.0013(8) -0.0027(8) 0.0042(9)
C78 0.0302(10) 0.0564(12) 0.0263(9) 0.0000(9) -0.0024(8) 0.0036(9)
C79 0.0307(10) 0.0584(12) 0.0241(9) 0.0047(8) -0.0016(8) 0.0007(9)
C80 0.0332(10) 0.0530(11) 0.0233(9) 0.0042(8) -0.0024(8) 0.0030(9)
C81 0.0304(10) 0.0559(12) 0.0260(9) 0.0033(8) -0.0026(8) 0.0046(9)
C82 0.0293(10) 0.0560(12) 0.0270(9) 0.0027(9) -0.0042(8) 0.0025(9)
C83 0.0285(10) 0.0584(13) 0.0410(11) 0.0012(10) -0.0028(8) 0.0046(9)
C84 0.0345(11) 0.0570(13) 0.0498(13) 0.0021(11) -0.0040(10) -0.0047(10)
C85 0.0406(12) 0.0512(12) 0.0492(13) 0.0025(10) -0.0063(10) 0.0005(10)
C86 0.0344(11) 0.0559(12) 0.0395(11) 0.0000(10) -0.0054(9) 0.0061(9)
C87 0.0320(10) 0.0617(13) 0.0379(11) -0.0011(10) -0.0026(9) 0.0063(10)
C88 0.0271(10) 0.0693(15) 0.0412(11) 0.0004(11) -0.0006(9) 0.0063(10)
C89 0.0299(10) 0.0698(14) 0.0350(11) 0.0074(10) 0.0003(9) -0.0024(10)
C90 0.0341(10) 0.0591(13) 0.0320(10) 0.0076(9) -0.0008(9) -0.0015(10)
C91 0.0402(11) 0.0551(12) 0.0283(10) 0.0038(9) -0.0025(9) 0.0013(10)
C92 0.0468(12) 0.0529(12) 0.0370(11) 0.0036(10) -0.0073(10) 0.0071(10)
C93 0.0375(11) 0.0621(14) 0.0421(12) 0.0011(11) -0.0063(9) 0.0125(10)
C94 0.0311(10) 0.0588(13) 0.0378(11) 0.0031(10) -0.0050(9) 0.0037(9)
C77A 0.039(3) 0.037(3) 0.019(3) 0.004(2) 0.002(3) -0.002(2)
C78A 0.046(4) 0.026(2) 0.0212(19) -0.0029(15) 0.004(3) -0.005(2)
C79A 0.050(3) 0.031(2) 0.0227(17) -0.0017(13) -0.001(2) -0.001(2)
C80A 0.055(4) 0.040(2) 0.0219(18) -0.0002(15) -0.002(3) 0.009(3)
C81A 0.053(4) 0.042(3) 0.025(2) -0.007(2) -0.001(3) 0.013(3)
C82A 0.040(4) 0.044(4) 0.024(2) 0.001(3) 0.001(3) -0.004(3)
C83A 0.042(4) 0.054(6) 0.032(3) -0.004(5) 0.006(3) -0.007(4)
C84A 0.062(5) 0.053(7) 0.034(3) -0.002(6) 0.002(4) -0.014(4)
C85A 0.060(5) 0.040(4) 0.036(4) 0.007(3) -0.011(3) -0.019(4)
C86A 0.041(4) 0.026(3) 0.026(4) -0.002(2) -0.005(3) -0.003(2)
C87A 0.046(3) 0.038(3) 0.027(2) -0.006(2) 0.005(2) -0.006(2)
C88A 0.044(3) 0.067(3) 0.031(2) 0.003(2) 0.001(2) -0.010(2)
C89A 0.060(4) 0.044(3) 0.043(2) 0.004(2) -0.005(2) -0.015(3)
C90A 0.065(6) 0.035(3) 0.039(3) 0.002(2) -0.010(5) -0.004(4)
C91A 0.087(4) 0.047(2) 0.030(2) -0.0018(16) 0.000(2) 0.017(3)
C92A 0.112(6) 0.066(4) 0.033(2) -0.008(2) -0.007(3) 0.058(4)
C93A 0.065(6) 0.100(8) 0.029(3) -0.007(5) -0.004(3) 0.043(6)
C94A 0.051(3) 0.071(4) 0.032(2) -0.009(2) -0.001(2) 0.017(3)
C77B 0.053(7) 0.048(5) 0.029(5) -0.001(4) 0.004(7) -0.002(4)
C78B 0.071(8) 0.064(6) 0.029(4) 0.007(4) -0.001(6) 0.003(5)
C79B 0.057(6) 0.048(4) 0.029(3) 0.000(3) 0.001(5) -0.005(5)
C80B 0.070(6) 0.049(5) 0.029(3) -0.007(3) -0.001(4) 0.007(5)
C81B 0.067(6) 0.059(5) 0.027(3) 0.001(3) -0.004(4) -0.002(5)
C82B 0.049(7) 0.037(5) 0.024(4) 0.000(4) -0.001(6) -0.004(5)
C83B 0.049(5) 0.044(7) 0.035(4) 0.001(6) 0.002(4) -0.011(5)
C84B 0.058(6) 0.034(5) 0.030(5) 0.000(5) 0.000(4) -0.005(4)
C85B 0.053(6) 0.045(6) 0.026(5) -0.002(4) -0.001(5) 0.017(5)
C86B 0.063(8) 0.063(8) 0.039(7) 0.012(6) 0.006(6) 0.012(6)
C87B 0.067(8) 0.057(6) 0.044(4) -0.001(5) 0.006(6) -0.010(5)
C88B 0.073(7) 0.062(6) 0.039(4) 0.000(4) 0.001(4) -0.016(5)
C89B 0.086(13) 0.047(5) 0.053(6) -0.007(4) -0.005(9) -0.020(8)
C90B 0.088(7) 0.044(4) 0.037(3) 0.000(3) -0.002(4) -0.011(4)
C91B 0.083(7) 0.051(5) 0.030(3) -0.005(3) -0.004(4) 0.006(5)
C92B 0.109(12) 0.054(7) 0.056(6) 0.012(6) -0.009(7) 0.005(7)
C93B 0.058(5) 0.071(5) 0.054(4) -0.007(3) -0.005(4) 0.011(4)
C94B 0.076(6) 0.052(4) 0.036(3) 0.002(3) -0.002(4) 0.010(4)

loop_
_atom_type_symbol
_atom_type_description
_atom_type_scat_dispersion_real
_atom_type_scat_dispersion_imag
_atom_type_scat_source
C C 0.0181 0.0091 'International Tables Vol C Tables 4.2.6.8 and 6.1.1.4'
H H 0.0000 0.0000 'International Tables Vol C Tables 4.2.6.8 and 6.1.1.4'
N N 0.0311 0.0180 'International Tables Vol C Tables 4.2.6.8 and 6.1.1.4'
O O 0.0492 0.0322 'International Tables Vol C Tables 4.2.6.8 and 6.1.1.4'

loop_
_geom_angle_atom_site_label_1
_geom_angle_atom_site_label_2
_geom_angle_atom_site_label_3
_geom_angle
_geom_angle_site_symmetry_1
_geom_angle_site_symmetry_3
_geom_angle_publ_flag
C20 N1 C1 125.13(16) . . ?
C20 N1 C25 119.42(15) . . ?
C1 N1 C25 115.45(16) . . ?
C10 N2 C11 125.03(16) . . ?
C10 N2 C51 117.75(16) . . ?
C11 N2 C51 115.93(16) . . ?
O1 C1 N1 119.92(18) . . ?
O1 C1 C2 123.66(18) . . ?
N1 C1 C2 116.42(17) . . ?
C3 C2 C21 120.18(18) . . ?
C3 C2 C1 119.47(17) . . ?
C21 C2 C1 120.34(17) . . ?
C2 C3 C4 119.98(18) . . ?
C2 C3 H3 120.0 . . ?
C4 C3 H3 120.0 . . ?
C5 C4 C3 121.82(18) . . ?
C5 C4 H4 119.1 . . ?
C3 C4 H4 119.1 . . ?
C4 C5 C22 119.02(18) . . ?
C4 C5 C6 122.21(17) . . ?
C22 C5 C6 118.76(16) . . ?
C7 C6 C23 118.75(18) . . ?
C7 C6 C5 121.61(17) . . ?
C23 C6 C5 119.64(16) . . ?
C6 C7 C8 121.77(18) . . ?
C6 C7 H7 119.1 . . ?
C8 C7 H7 119.1 . . ?
C9 C8 C7 120.38(18) . . ?
C9 C8 H8 119.8 . . ?
C7 C8 H8 119.8 . . ?
C8 C9 C24 120.09(18) . . ?
C8 C9 C10 119.00(17) . . ?
C24 C9 C10 120.91(17) . . ?
O2 C10 N2 120.31(19) . . ?
O2 C10 C9 122.94(18) . . ?
N2 C10 C9 116.72(17) . . ?
O3 C11 N2 119.83(18) . . ?
O3 C11 C12 123.80(17) . . ?
N2 C11 C12 116.35(16) . . ?
C13 C12 C24 119.78(18) . . ?
C13 C12 C11 119.81(17) . . ?
C24 C12 C11 120.40(16) . . ?
C12 C13 C14 120.32(18) . . ?
C12 C13 H13 119.8 . . ?
C14 C13 H13 119.8 . . ?
C15 C14 C13 122.17(17) . . ?
C15 C14 H14 118.9 . . ?
C13 C14 H14 118.9 . . ?
C14 C15 C23 118.50(17) . . ?
C14 C15 C16 122.70(16) . . ?
C23 C15 C16 118.79(16) . . ?
C17 C16 C22 118.47(17) . . ?
C17 C16 C15 122.14(17) . . ?
C22 C16 C15 119.39(16) . . ?
C16 C17 C18 121.79(17) . . ?
C16 C17 H17 119.1 . . ?
C18 C17 H17 119.1 . . ?
C19 C18 C17 120.80(17) . . ?
C19 C18 H18 119.6 . . ?
C17 C18 H18 119.6 . . ?
C18 C19 C21 119.36(18) . . ?
C18 C19 C20 120.03(17) . . ?
C21 C19 C20 120.61(17) . . ?
O4 C20 N1 120.11(18) . . ?
O4 C20 C19 123.43(17) . . ?
N1 C20 C19 116.45(16) . . ?
C2 C21 C19 120.04(18) . . ?
C2 C21 C22 119.93(16) . . ?
C19 C21 C22 120.03(17) . . ?
C21 C22 C16 119.46(16) . . ?
C21 C22 C5 118.80(16) . . ?
C16 C22 C5 121.74(17) . . ?
C24 C23 C6 119.35(16) . . ?
C24 C23 C15 119.06(16) . . ?
C6 C23 C15 121.59(17) . . ?
C12 C24 C9 120.24(17) . . ?
C12 C24 C23 120.10(16) . . ?
C9 C24 C23 119.65(17) . . ?
C26 C25 C30 122.16(18) . . ?
C26 C25 N1 118.64(17) . . ?
C30 C25 N1 119.09(17) . . ?
C25 C26 C27 118.10(18) . . ?
C25 C26 C31 124.05(17) . . ?
C27 C26 C31 117.83(17) . . ?
C28 C27 C26 120.59(18) . . ?
C28 C27 H27 119.7 . . ?
C26 C27 H27 119.7 . . ?
C29 C28 C27 120.19(18) . . ?
C29 C28 H28 119.9 . . ?
C27 C28 H28 119.9 . . ?
C28 C29 C30 120.91(19) . . ?
C28 C29 H29 119.5 . . ?
C30 C29 H29 119.5 . . ?
C29 C30 C25 117.99(18) . . ?
C29 C30 C41 119.44(18) . . ?
C25 C30 C41 122.54(18) . . ?
C32 C31 C36 118.17(17) . . ?
C32 C31 C26 118.73(17) . . ?
C36 C31 C26 122.84(17) . . ?
C33 C32 C31 121.20(18) . . ?
C33 C32 H32 119.4 . . ?
C31 C32 H32 119.4 . . ?
C32 C33 C34 121.40(18) . . ?
C32 C33 H33 119.3 . . ?
C34 C33 H33 119.3 . . ?
C35 C34 C33 116.87(18) . . ?
C35 C34 C37A 124.0(4) . . ?
C33 C34 C37A 119.0(4) . . ?
C35 C34 C37B 120.1(6) . . ?
C33 C34 C37B 123.0(6) . . ?
C34 C35 C36 122.21(18) . . ?
C34 C35 H35 118.9 . . ?
C36 C35 H35 118.9 . . ?
C31 C36 C35 120.11(18) . . ?
C31 C36 H36 119.9 . . ?
C35 C36 H36 119.9 . . ?
C39A C37A C40A 110.0(8) . . ?
C39A C37A C38A 107.5(8) . . ?
C40A C37A C38A 110.4(8) . . ?
C39A C37A C34 111.6(7) . . ?
C40A C37A C34 109.6(7) . . ?
C38A C37A C34 107.7(7) . . ?
C37A C38A H38A 109.5 . . ?
C37A C38A H38B 109.5 . . ?
H38A C38A H38B 109.5 . . ?
C37A C38A H38C 109.5 . . ?
H38A C38A H38C 109.5 . . ?
H38B C38A H38C 109.5 . . ?
C37A C39A H39A 109.5 . . ?
C37A C39A H39B 109.5 . . ?
H39A C39A H39B 109.5 . . ?
C37A C39A H39C 109.5 . . ?
H39A C39A H39C 109.5 . . ?
H39B C39A H39C 109.5 . . ?
C37A C40A H40A 109.5 . . ?
C37A C40A H40B 109.5 . . ?
H40A C40A H40B 109.5 . . ?
C37A C40A H40C 109.5 . . ?
H40A C40A H40C 109.5 . . ?
H40B C40A H40C 109.5 . . ?
C39B C37B C38B 109.9(10) . . ?
C39B C37B C40B 109.9(11) . . ?
C38B C37B C40B 106.0(10) . . ?
C39B C37B C34 107.2(9) . . ?
C38B C37B C34 111.8(10) . . ?
C40B C37B C34 112.0(10) . . ?
C37B C38B H38D 109.5 . . ?
C37B C38B H38E 109.5 . . ?
H38D C38B H38E 109.5 . . ?
C37B C38B H38F 109.5 . . ?
H38D C38B H38F 109.5 . . ?
H38E C38B H38F 109.5 . . ?
C37B C39B H39D 109.5 . . ?
C37B C39B H39E 109.5 . . ?
H39D C39B H39E 109.5 . . ?
C37B C39B H39F 109.5 . . ?
H39D C39B H39F 109.5 . . ?
H39E C39B H39F 109.5 . . ?
C37B C40B H40D 109.5 . . ?
C37B C40B H40E 109.5 . . ?
H40D C40B H40E 109.5 . . ?
C37B C40B H40F 109.5 . . ?
H40D C40B H40F 109.5 . . ?
H40E C40B H40F 109.5 . . ?
C42 C41 C46 117.2(2) . . ?
C42 C41 C30 121.8(2) . . ?
C46 C41 C30 120.75(18) . . ?
C41 C42 C43 121.3(2) . . ?
C41 C42 H42 119.4 . . ?
C43 C42 H42 119.4 . . ?
C44 C43 C42 122.0(2) . . ?
C44 C43 H43 119.0 . . ?
C42 C43 H43 119.0 . . ?
C43 C44 C45 116.6(2) . . ?
C43 C44 C47 120.4(2) . . ?
C45 C44 C47 122.9(2) . . ?
C44 C45 C46 121.7(2) . . ?
C44 C45 H45 119.2 . . ?
C46 C45 H45 119.2 . . ?
C41 C46 C45 121.2(2) . . ?
C41 C46 H46 119.4 . . ?
C45 C46 H46 119.4 . . ?
C49 C47 C50 108.7(2) . . ?
C49 C47 C48 109.9(2) . . ?
C50 C47 C48 108.2(2) . . ?
C49 C47 C44 109.7(2) . . ?
C50 C47 C44 112.16(19) . . ?
C48 C47 C44 108.3(2) . . ?
C47 C48 H48A 109.5 . . ?
C47 C48 H48B 109.5 . . ?
H48A C48 H48B 109.5 . . ?
C47 C48 H48C 109.5 . . ?
H48A C48 H48C 109.5 . . ?
H48B C48 H48C 109.5 . . ?
C47 C49 H49A 109.5 . . ?
C47 C49 H49B 109.5 . . ?
H49A C49 H49B 109.5 . . ?
C47 C49 H49C 109.5 . . ?
H49A C49 H49C 109.5 . . ?
H49B C49 H49C 109.5 . . ?
C47 C50 H50A 109.5 . . ?
C47 C50 H50B 109.5 . . ?
H50A C50 H50B 109.5 . . ?
C47 C50 H50C 109.5 . . ?
H50A C50 H50C 109.5 . . ?
H50B C50 H50C 109.5 . . ?
C52 C51 C56 122.4(2) . . ?
C52 C51 N2 120.5(2) . . ?
C56 C51 N2 116.98(19) . . ?
C51 C52 C53 117.0(2) . . ?
C51 C52 C57A 127.8(4) . . ?
C53 C52 C57A 115.1(4) . . ?
C51 C52 C57B 118.4(7) . . ?
C53 C52 C57B 124.0(8) . . ?
C54 C53 C52 121.2(3) . . ?
C54 C53 H53 119.4 . . ?
C52 C53 H53 119.4 . . ?
C55 C54 C53 120.2(2) . . ?
C55 C54 H54 119.9 . . ?
C53 C54 H54 119.9 . . ?
C54 C55 C56 121.1(3) . . ?
C54 C55 H55 119.5 . . ?
C56 C55 H55 119.5 . . ?
C55 C56 C51 118.0(2) . . ?
C55 C56 C67 119.1(2) . . ?
C51 C56 C67 122.85(19) . . ?
C58A C57A C62A 119.9(6) . . ?
C58A C57A C52 123.1(7) . . ?
C62A C57A C52 117.0(6) . . ?
C57A C58A C59A 119.2(7) . . ?
C57A C58A H58A 120.4 . . ?
C59A C58A H58A 120.4 . . ?
C58A C59A C60A 122.5(8) . . ?
C58A C59A H59A 118.7 . . ?
C60A C59A H59A 118.7 . . ?
C59A C60A C61A 116.4(6) . . ?
C59A C60A C63A 123.5(6) . . ?
C61A C60A C63A 120.0(5) . . ?
C62A C61A C60A 122.0(4) . . ?
C62A C61A H61A 119.0 . . ?
C60A C61A H61A 119.0 . . ?
C61A C62A C57A 119.9(4) . . ?
C61A C62A H62A 120.0 . . ?
C57A C62A H62A 120.0 . . ?
C66A C63A C65A 109.2(4) . . ?
C66A C63A C60A 110.0(5) . . ?
C65A C63A C60A 112.9(4) . . ?
C66A C63A C64A 107.9(5) . . ?
C65A C63A C64A 106.5(5) . . ?
C60A C63A C64A 110.2(4) . . ?
C63A C64A H64A 109.5 . . ?
C63A C64A H64B 109.5 . . ?
H64A C64A H64B 109.5 . . ?
C63A C64A H64C 109.5 . . ?
H64A C64A H64C 109.5 . . ?
H64B C64A H64C 109.5 . . ?
C63A C65A H65A 109.5 . . ?
C63A C65A H65B 109.5 . . ?
H65A C65A H65B 109.5 . . ?
C63A C65A H65C 109.5 . . ?
H65A C65A H65C 109.5 . . ?
H65B C65A H65C 109.5 . . ?
C63A C66A H66A 109.5 . . ?
C63A C66A H66B 109.5 . . ?
H66A C66A H66B 109.5 . . ?
C63A C66A H66C 109.5 . . ?
H66A C66A H66C 109.5 . . ?
H66B C66A H66C 109.5 . . ?
C62B C57B C58B 111.6(11) . . ?
C62B C57B C52 130.3(11) . . ?
C58B C57B C52 117.4(11) . . ?
C59B C58B C57B 121.6(15) . . ?
C59B C58B H58B 119.2 . . ?
C57B C58B H58B 119.2 . . ?
C60B C59B C58B 125.0(16) . . ?
C60B C59B H59B 117.5 . . ?
C58B C59B H59B 117.5 . . ?
C61B C60B C59B 115.0(11) . . ?
C61B C60B C63B 122.3(11) . . ?
C59B C60B C63B 122.6(12) . . ?
C60B C61B C62B 121.6(9) . . ?
C60B C61B H61B 119.2 . . ?
C62B C61B H61B 119.2 . . ?
C61B C62B C57B 125.0(9) . . ?
C61B C62B H62B 117.5 . . ?
C57B C62B H62B 117.5 . . ?
C66B C63B C65B 109.5(12) . . ?
C66B C63B C60B 108.2(15) . . ?
C65B C63B C60B 108.3(9) . . ?
C66B C63B C64B 112.9(15) . . ?
C65B C63B C64B 105.9(14) . . ?
C60B C63B C64B 112.0(11) . . ?
C63B C64B H64D 109.5 . . ?
C63B C64B H64E 109.5 . . ?
H64D C64B H64E 109.5 . . ?
C63B C64B H64F 109.5 . . ?
H64D C64B H64F 109.5 . . ?
H64E C64B H64F 109.5 . . ?
C63B C65B H65D 109.5 . . ?
C63B C65B H65E 109.5 . . ?
H65D C65B H65E 109.5 . . ?
C63B C65B H65F 109.5 . . ?
H65D C65B H65F 109.5 . . ?
H65E C65B H65F 109.5 . . ?
C63B C66B H66D 109.5 . . ?
C63B C66B H66E 109.5 . . ?
H66D C66B H66E 109.5 . . ?
C63B C66B H66F 109.5 . . ?
H66D C66B H66F 109.5 . . ?
H66E C66B H66F 109.5 . . ?
C68 C67 C72 117.1(2) . . ?
C68 C67 C56 120.1(2) . . ?
C72 C67 C56 122.8(2) . . ?
C67 C68 C69 121.2(2) . . ?
C67 C68 H68 119.4 . . ?
C69 C68 H68 119.4 . . ?
C70 C69 C68 122.0(2) . . ?
C70 C69 H69 119.0 . . ?
C68 C69 H69 119.0 . . ?
C71 C70 C69 116.6(2) . . ?
C71 C70 C73 121.4(2) . . ?
C69 C70 C73 121.8(2) . . ?
C70 C71 C72 121.9(2) . . ?
C70 C71 H71 119.0 . . ?
C72 C71 H71 119.0 . . ?
C71 C72 C67 121.1(2) . . ?
C71 C72 H72 119.4 . . ?
C67 C72 H72 119.4 . . ?
C75 C73 C74 108.6(2) . . ?
C75 C73 C76 108.0(3) . . ?
C74 C73 C76 108.3(2) . . ?
C75 C73 C70 112.6(2) . . ?
C74 C73 C70 106.8(2) . . ?
C76 C73 C70 112.4(2) . . ?
C73 C74 H74A 109.5 . . ?
C73 C74 H74B 109.5 . . ?
H74A C74 H74B 109.5 . . ?
C73 C74 H74C 109.5 . . ?
H74A C74 H74C 109.5 . . ?
H74B C74 H74C 109.5 . . ?
C73 C75 H75A 109.5 . . ?
C73 C75 H75B 109.5 . . ?
H75A C75 H75B 109.5 . . ?
C73 C75 H75C 109.5 . . ?
H75A C75 H75C 109.5 . . ?
H75B C75 H75C 109.5 . . ?
C73 C76 H76A 109.5 . . ?
C73 C76 H76B 109.5 . . ?
H76A C76 H76B 109.5 . . ?
C73 C76 H76C 109.5 . . ?
H76A C76 H76C 109.5 . . ?
H76B C76 H76C 109.5 . . ?
C86 C77 C82 118.6(2) . . ?
C86 C77 C78 121.97(19) . . ?
C82 C77 C78 119.3(2) . . ?
C79 C78 C87 118.7(2) . . ?
C79 C78 C77 120.50(19) . . ?
C87 C78 C77 120.8(2) . . ?
C78 C79 C90 118.4(2) . . ?
C78 C79 C80 119.8(2) . . ?
C90 C79 C80 121.8(2) . . ?
C81 C80 C91 118.6(2) . . ?
C81 C80 C79 120.0(2) . . ?
C91 C80 C79 121.4(2) . . ?
C80 C81 C94 118.5(2) . . ?
C80 C81 C82 120.15(19) . . ?
C94 C81 C82 121.3(2) . . ?
C83 C82 C77 118.2(2) . . ?
C83 C82 C81 121.6(2) . . ?
C77 C82 C81 120.1(2) . . ?
C84 C83 C82 121.7(2) . . ?
C84 C83 H83 119.1 . . ?
C82 C83 H83 119.1 . . ?
C83 C84 C85 120.0(2) . . ?
C83 C84 H84 120.0 . . ?
C85 C84 H84 120.0 . . ?
C86 C85 C84 119.7(2) . . ?
C86 C85 H85 120.1 . . ?
C84 C85 H85 120.1 . . ?
C85 C86 C77 121.7(2) . . ?
C85 C86 H86 119.1 . . ?
C77 C86 H86 119.1 . . ?
C88 C87 C78 121.3(2) . . ?
C88 C87 H87 119.3 . . ?
C78 C87 H87 119.3 . . ?
C87 C88 C89 119.8(2) . . ?
C87 C88 H88 120.1 . . ?
C89 C88 H88 120.1 . . ?
C90 C89 C88 119.8(2) . . ?
C90 C89 H89 120.1 . . ?
C88 C89 H89 120.1 . . ?
C89 C90 C79 121.9(2) . . ?
C89 C90 H90 119.1 . . ?
C79 C90 H90 119.1 . . ?
C92 C91 C80 121.6(2) . . ?
C92 C91 H91 119.2 . . ?
C80 C91 H91 119.2 . . ?
C91 C92 C93 119.7(2) . . ?
C91 C92 H92 120.1 . . ?
C93 C92 H92 120.1 . . ?
C94 C93 C92 120.1(2) . . ?
C94 C93 H93 120.0 . . ?
C92 C93 H93 120.0 . . ?
C93 C94 C81 121.5(2) . . ?
C93 C94 H94 119.3 . . ?
C81 C94 H94 119.3 . . ?
C82A C77A C86A 119.1(8) . . ?
C82A C77A C78A 118.6(8) . . ?
C86A C77A C78A 122.2(8) . . ?
C79A C78A C87A 118.0(5) . . ?
C79A C78A C77A 121.0(7) . . ?
C87A C78A C77A 121.0(6) . . ?
C78A C79A C90A 118.3(6) . . ?
C78A C79A C80A 119.5(5) . . ?
C90A C79A C80A 122.2(6) . . ?
C91A C80A C81A 118.9(7) . . ?
C91A C80A C79A 121.3(6) . . ?
C81A C80A C79A 119.8(4) . . ?
C94A C81A C80A 117.4(6) . . ?
C94A C81A C82A 123.3(7) . . ?
C80A C81A C82A 119.2(6) . . ?
C77A C82A C83A 117.5(8) . . ?
C77A C82A C81A 121.4(8) . . ?
C83A C82A C81A 120.9(8) . . ?
C84A C83A C82A 122.8(11) . . ?
C84A C83A H83A 118.6 . . ?
C82A C83A H83A 118.6 . . ?
C83A C84A C85A 120.8(11) . . ?
C83A C84A H84A 119.6 . . ?
C85A C84A H84A 119.6 . . ?
C84A C85A C86A 118.0(11) . . ?
C84A C85A H85A 121.0 . . ?
C86A C85A H85A 121.0 . . ?
C85A C86A C77A 121.5(10) . . ?
C85A C86A H86A 119.3 . . ?
C77A C86A H86A 119.3 . . ?
C88A C87A C78A 123.5(6) . . ?
C88A C87A H87A 118.3 . . ?
C78A C87A H87A 118.3 . . ?
C87A C88A C89A 118.1(6) . . ?
C87A C88A H88A 121.0 . . ?
C89A C88A H88A 121.0 . . ?
C90A C89A C88A 120.4(6) . . ?
C90A C89A H89A 119.8 . . ?
C88A C89A H89A 119.8 . . ?
C89A C90A C79A 121.8(7) . . ?
C89A C90A H90A 119.1 . . ?
C79A C90A H90A 119.1 . . ?
C92A C91A C80A 121.6(7) . . ?
C92A C91A H91A 119.2 . . ?
C80A C91A H91A 119.2 . . ?
C91A C92A C93A 119.6(6) . . ?
C91A C92A H92A 120.2 . . ?
C93A C92A H92A 120.2 . . ?
C94A C93A C92A 119.1(7) . . ?
C94A C93A H93A 120.5 . . ?
C92A C93A H93A 120.5 . . ?
C93A C94A C81A 123.3(7) . . ?
C93A C94A H94A 118.3 . . ?
C81A C94A H94A 118.3 . . ?
C86B C77B C82B 119.8(14) . . ?
C86B C77B C78B 119.2(14) . . ?
C82B C77B C78B 120.9(13) . . ?
C79B C78B C87B 120.3(12) . . ?
C79B C78B C77B 119.2(11) . . ?
C87B C78B C77B 120.6(11) . . ?
C78B C79B C90B 117.3(11) . . ?
C78B C79B C80B 120.1(9) . . ?
C90B C79B C80B 122.6(9) . . ?
C81B C80B C91B 118.5(10) . . ?
C81B C80B C79B 120.8(8) . . ?
C91B C80B C79B 120.7(10) . . ?
C94B C81B C80B 119.0(9) . . ?
C94B C81B C82B 122.6(10) . . ?
C80B C81B C82B 118.4(10) . . ?
C77B C82B C83B 118.4(13) . . ?
C77B C82B C81B 120.5(12) . . ?
C83B C82B C81B 121.1(12) . . ?
C84B C83B C82B 120.8(17) . . ?
C84B C83B H83B 119.6 . . ?
C82B C83B H83B 119.6 . . ?
C83B C84B C85B 119.5(17) . . ?
C83B C84B H84B 120.3 . . ?
C85B C84B H84B 120.3 . . ?
C86B C85B C84B 120.4(16) . . ?
C86B C85B H85B 119.8 . . ?
C84B C85B H85B 119.8 . . ?
C85B C86B C77B 120.6(17) . . ?
C85B C86B H86B 119.7 . . ?
C77B C86B H86B 119.7 . . ?
C88B C87B C78B 122.1(12) . . ?
C88B C87B H87B 118.9 . . ?
C78B C87B H87B 118.9 . . ?
C87B C88B C89B 118.0(11) . . ?
C87B C88B H88B 121.0 . . ?
C89B C88B H88B 121.0 . . ?
C90B C89B C88B 120.9(12) . . ?
C90B C89B H89B 119.5 . . ?
C88B C89B H89B 119.5 . . ?
C89B C90B C79B 121.3(10) . . ?
C89B C90B H90B 119.3 . . ?
C79B C90B H90B 119.3 . . ?
C92B C91B C80B 119.6(10) . . ?
C92B C91B H91B 120.2 . . ?
C80B C91B H91B 120.2 . . ?
C91B C92B C93B 121.0(12) . . ?
C91B C92B H92B 119.5 . . ?
C93B C92B H92B 119.5 . . ?
C94B C93B C92B 118.6(10) . . ?
C94B C93B H93B 120.7 . . ?
C92B C93B H93B 120.7 . . ?
C93B C94B C81B 122.8(10) . . ?
C93B C94B H94B 118.6 . . ?
C81B C94B H94B 118.6 . . ?

loop_
_geom_bond_atom_site_label_1
_geom_bond_atom_site_label_2
_geom_bond_distance
_geom_bond_site_symmetry_2
_geom_bond_publ_flag
N1 C20 1.396(2) . ?
N1 C1 1.409(2) . ?
N1 C25 1.446(2) . ?
N2 C10 1.396(3) . ?
N2 C11 1.415(3) . ?
N2 C51 1.449(3) . ?
O1 C1 1.214(3) . ?
O2 C10 1.224(3) . ?
O3 C11 1.209(2) . ?
O4 C20 1.219(2) . ?
C1 C2 1.474(3) . ?
C2 C3 1.378(3) . ?
C2 C21 1.411(3) . ?
C3 C4 1.394(3) . ?
C3 H3 0.9500 . ?
C4 C5 1.385(3) . ?
C4 H4 0.9500 . ?
C5 C22 1.429(3) . ?
C5 C6 1.468(3) . ?
C6 C7 1.390(3) . ?
C6 C23 1.427(3) . ?
C7 C8 1.392(3) . ?
C7 H7 0.9500 . ?
C8 C9 1.380(3) . ?
C8 H8 0.9500 . ?
C9 C24 1.414(3) . ?
C9 C10 1.473(3) . ?
C11 C12 1.480(3) . ?
C12 C13 1.376(3) . ?
C12 C24 1.412(3) . ?
C13 C14 1.393(3) . ?
C13 H13 0.9500 . ?
C14 C15 1.384(3) . ?
C14 H14 0.9500 . ?
C15 C23 1.430(3) . ?
C15 C16 1.471(3) . ?
C16 C17 1.389(3) . ?
C16 C22 1.428(3) . ?
C17 C18 1.393(3) . ?
C17 H17 0.9500 . ?
C18 C19 1.380(3) . ?
C18 H18 0.9500 . ?
C19 C21 1.418(3) . ?
C19 C20 1.477(3) . ?
C21 C22 1.419(3) . ?
C23 C24 1.422(3) . ?
C25 C26 1.391(3) . ?
C25 C30 1.402(3) . ?
C26 C27 1.400(3) . ?
C26 C31 1.494(3) . ?
C27 C28 1.390(3) . ?
C27 H27 0.9500 . ?
C28 C29 1.382(3) . ?
C28 H28 0.9500 . ?
C29 C30 1.394(3) . ?
C29 H29 0.9500 . ?
C30 C41 1.491(3) . ?
C31 C32 1.395(3) . ?
C31 C36 1.395(3) . ?
C32 C33 1.388(3) . ?
C32 H32 0.9500 . ?
C33 C34 1.400(3) . ?
C33 H33 0.9500 . ?
C34 C35 1.395(3) . ?
C34 C37A 1.530(11) . ?
C34 C37B 1.554(15) . ?
C35 C36 1.397(3) . ?
C35 H35 0.9500 . ?
C36 H36 0.9500 . ?
C37A C39A 1.512(11) . ?
C37A C40A 1.518(11) . ?
C37A C38A 1.519(11) . ?
C38A H38A 0.9800 . ?
C38A H38B 0.9800 . ?
C38A H38C 0.9800 . ?
C39A H39A 0.9800 . ?
C39A H39B 0.9800 . ?
C39A H39C 0.9800 . ?
C40A H40A 0.9800 . ?
C40A H40B 0.9800 . ?
C40A H40C 0.9800 . ?
C37B C39B 1.527(15) . ?
C37B C38B 1.531(15) . ?
C37B C40B 1.534(15) . ?
C38B H38D 0.9800 . ?
C38B H38E 0.9800 . ?
C38B H38F 0.9800 . ?
C39B H39D 0.9800 . ?
C39B H39E 0.9800 . ?
C39B H39F 0.9800 . ?
C40B H40D 0.9800 . ?
C40B H40E 0.9800 . ?
C40B H40F 0.9800 . ?
C41 C42 1.385(3) . ?
C41 C46 1.387(3) . ?
C42 C43 1.389(4) . ?
C42 H42 0.9500 . ?
C43 C44 1.383(4) . ?
C43 H43 0.9500 . ?
C44 C45 1.386(3) . ?
C44 C47 1.542(3) . ?
C45 C46 1.396(3) . ?
C45 H45 0.9500 . ?
C46 H46 0.9500 . ?
C47 C49 1.522(4) . ?
C47 C50 1.530(4) . ?
C47 C48 1.537(4) . ?
C48 H48A 0.9800 . ?
C48 H48B 0.9800 . ?
C48 H48C 0.9800 . ?
C49 H49A 0.9800 . ?
C49 H49B 0.9800 . ?
C49 H49C 0.9800 . ?
C50 H50A 0.9800 . ?
C50 H50B 0.9800 . ?
C50 H50C 0.9800 . ?
C51 C52 1.396(3) . ?
C51 C56 1.398(3) . ?
C52 C53 1.403(4) . ?
C52 C57A 1.451(8) . ?
C52 C57B 1.636(13) . ?
C53 C54 1.385(5) . ?
C53 H53 0.9500 . ?
C54 C55 1.366(5) . ?
C54 H54 0.9500 . ?
C55 C56 1.394(3) . ?
C55 H55 0.9500 . ?
C56 C67 1.490(3) . ?
C57A C58A 1.380(9) . ?
C57A C62A 1.387(9) . ?
C58A C59A 1.392(10) . ?
C58A H58A 0.9500 . ?
C59A C60A 1.392(8) . ?
C59A H59A 0.9500 . ?
C60A C61A 1.397(5) . ?
C60A C63A 1.532(7) . ?
C61A C62A 1.383(5) . ?
C61A H61A 0.9500 . ?
C62A H62A 0.9500 . ?
C63A C66A 1.518(7) . ?
C63A C65A 1.524(6) . ?
C63A C64A 1.554(8) . ?
C64A H64A 0.9800 . ?
C64A H64B 0.9800 . ?
C64A H64C 0.9800 . ?
C65A H65A 0.9800 . ?
C65A H65B 0.9800 . ?
C65A H65C 0.9800 . ?
C66A H66A 0.9800 . ?
C66A H66B 0.9800 . ?
C66A H66C 0.9800 . ?
C57B C62B 1.415(15) . ?
C57B C58B 1.423(16) . ?
C58B C59B 1.396(17) . ?
C58B H58B 0.9500 . ?
C59B C60B 1.367(17) . ?
C59B H59B 0.9500 . ?
C60B C61B 1.367(13) . ?
C60B C63B 1.543(13) . ?
C61B C62B 1.397(11) . ?
C61B H61B 0.9500 . ?
C62B H62B 0.9500 . ?
C63B C66B 1.448(19) . ?
C63B C65B 1.538(15) . ?
C63B C64B 1.558(16) . ?
C64B H64D 0.9800 . ?
C64B H64E 0.9800 . ?
C64B H64F 0.9800 . ?
C65B H65D 0.9800 . ?
C65B H65E 0.9800 . ?
C65B H65F 0.9800 . ?
C66B H66D 0.9800 . ?
C66B H66E 0.9800 . ?
C66B H66F 0.9800 . ?
C67 C68 1.388(3) . ?
C67 C72 1.398(3) . ?
C68 C69 1.391(4) . ?
C68 H68 0.9500 . ?
C69 C70 1.388(3) . ?
C69 H69 0.9500 . ?
C70 C71 1.388(4) . ?
C70 C73 1.537(3) . ?
C71 C72 1.390(4) . ?
C71 H71 0.9500 . ?
C72 H72 0.9500 . ?
C73 C75 1.531(4) . ?
C73 C74 1.531(4) . ?
C73 C76 1.532(4) . ?
C74 H74A 0.9800 . ?
C74 H74B 0.9800 . ?
C74 H74C 0.9800 . ?
C75 H75A 0.9800 . ?
C75 H75B 0.9800 . ?
C75 H75C 0.9800 . ?
C76 H76A 0.9800 . ?
C76 H76B 0.9800 . ?
C76 H76C 0.9800 . ?
C77 C86 1.404(3) . ?
C77 C82 1.419(3) . ?
C77 C78 1.466(3) . ?
C78 C79 1.408(3) . ?
C78 C87 1.417(3) . ?
C79 C90 1.410(3) . ?
C79 C80 1.468(3) . ?
C80 C81 1.408(3) . ?
C80 C91 1.413(3) . ?
C81 C94 1.419(3) . ?
C81 C82 1.461(3) . ?
C82 C83 1.407(3) . ?
C83 C84 1.373(4) . ?
C83 H83 0.9500 . ?
C84 C85 1.389(3) . ?
C84 H84 0.9500 . ?
C85 C86 1.374(3) . ?
C85 H85 0.9500 . ?
C86 H86 0.9500 . ?
C87 C88 1.377(3) . ?
C87 H87 0.9500 . ?
C88 C89 1.390(4) . ?
C88 H88 0.9500 . ?
C89 C90 1.374(3) . ?
C89 H89 0.9500 . ?
C90 H90 0.9500 . ?
C91 C92 1.373(3) . ?
C91 H91 0.9500 . ?
C92 C93 1.395(4) . ?
C92 H92 0.9500 . ?
C93 C94 1.367(4) . ?
C93 H93 0.9500 . ?
C94 H94 0.9500 . ?
C77A C82A 1.401(10) . ?
C77A C86A 1.420(10) . ?
C77A C78A 1.462(9) . ?
C78A C79A 1.406(8) . ?
C78A C87A 1.409(8) . ?
C79A C90A 1.419(9) . ?
C79A C80A 1.462(8) . ?
C80A C91A 1.421(7) . ?
C80A C81A 1.421(9) . ?
C81A C94A 1.405(7) . ?
C81A C82A 1.454(10) . ?
C82A C83A 1.402(10) . ?
C83A C84A 1.361(11) . ?
C83A H83A 0.9500 . ?
C84A C85A 1.387(13) . ?
C84A H84A 0.9500 . ?
C85A C86A 1.393(10) . ?
C85A H85A 0.9500 . ?
C86A H86A 0.9500 . ?
C87A C88A 1.374(8) . ?
C87A H87A 0.9500 . ?
C88A C89A 1.399(8) . ?
C88A H88A 0.9500 . ?
C89A C90A 1.375(10) . ?
C89A H89A 0.9500 . ?
C90A H90A 0.9500 . ?
C91A C92A 1.383(9) . ?
C91A H91A 0.9500 . ?
C92A C93A 1.401(13) . ?
C92A H92A 0.9500 . ?
C93A C94A 1.381(11) . ?
C93A H93A 0.9500 . ?
C94A H94A 0.9500 . ?
C77B C86B 1.392(16) . ?
C77B C82B 1.396(15) . ?
C77B C78B 1.454(15) . ?
C78B C79B 1.390(14) . ?
C78B C87B 1.416(13) . ?
C79B C90B 1.422(11) . ?
C79B C80B 1.458(12) . ?
C80B C81B 1.409(12) . ?
C80B C91B 1.452(12) . ?
C81B C94B 1.388(12) . ?
C81B C82B 1.451(13) . ?
C82B C83B 1.403(14) . ?
C83B C84B 1.372(15) . ?
C83B H83B 0.9500 . ?
C84B C85B 1.392(16) . ?
C84B H84B 0.9500 . ?
C85B C86B 1.355(16) . ?
C85B H85B 0.9500 . ?
C86B H86B 0.9500 . ?
C87B C88B 1.368(13) . ?
C87B H87B 0.9500 . ?
C88B C89B 1.402(16) . ?
C88B H88B 0.9500 . ?
C89B C90B 1.385(14) . ?
C89B H89B 0.9500 . ?
C90B H90B 0.9500 . ?
C91B C92B 1.371(18) . ?
C91B H91B 0.9500 . ?
C92B C93B 1.406(15) . ?
C92B H92B 0.9500 . ?
C93B C94B 1.373(10) . ?
C93B H93B 0.9500 . ?
C94B H94B 0.9500 . ?

loop_
_geom_torsion_atom_site_label_1
_geom_torsion_atom_site_label_2
_geom_torsion_atom_site_label_3
_geom_torsion_atom_site_label_4
_geom_torsion
_geom_torsion_site_symmetry_1
_geom_torsion_site_symmetry_2
_geom_torsion_site_symmetry_3
_geom_torsion_site_symmetry_4
_geom_torsion_publ_flag
C20 N1 C1 O1 -173.61(18) . . . . ?
C25 N1 C1 O1 6.4(3) . . . . ?
C20 N1 C1 C2 6.2(3) . . . . ?
C25 N1 C1 C2 -173.82(16) . . . . ?
O1 C1 C2 C3 -10.2(3) . . . . ?
N1 C1 C2 C3 170.02(18) . . . . ?
O1 C1 C2 C21 168.52(18) . . . . ?
N1 C1 C2 C21 -11.3(3) . . . . ?
C21 C2 C3 C4 -3.8(3) . . . . ?
C1 C2 C3 C4 174.94(19) . . . . ?
C2 C3 C4 C5 -1.0(3) . . . . ?
C3 C4 C5 C22 3.6(3) . . . . ?
C3 C4 C5 C6 -177.32(19) . . . . ?
C4 C5 C6 C7 0.0(3) . . . . ?
C22 C5 C6 C7 179.03(18) . . . . ?
C4 C5 C6 C23 179.67(18) . . . . ?
C22 C5 C6 C23 -1.3(3) . . . . ?
C23 C6 C7 C8 -0.9(3) . . . . ?
C5 C6 C7 C8 178.75(19) . . . . ?
C6 C7 C8 C9 0.1(3) . . . . ?
C7 C8 C9 C24 0.8(3) . . . . ?
C7 C8 C9 C10 -179.6(2) . . . . ?
C11 N2 C10 O2 -175.0(2) . . . . ?
C51 N2 C10 O2 -8.6(3) . . . . ?
C11 N2 C10 C9 3.1(3) . . . . ?
C51 N2 C10 C9 169.56(18) . . . . ?
C8 C9 C10 O2 -0.8(3) . . . . ?
C24 C9 C10 O2 178.8(2) . . . . ?
C8 C9 C10 N2 -178.89(19) . . . . ?
C24 C9 C10 N2 0.7(3) . . . . ?
C10 N2 C11 O3 171.80(19) . . . . ?
C51 N2 C11 O3 5.1(3) . . . . ?
C10 N2 C11 C12 -6.7(3) . . . . ?
C51 N2 C11 C12 -173.36(16) . . . . ?
O3 C11 C12 C13 7.1(3) . . . . ?
N2 C11 C12 C13 -174.45(17) . . . . ?
O3 C11 C12 C24 -171.80(18) . . . . ?
N2 C11 C12 C24 6.6(3) . . . . ?
C24 C12 C13 C14 2.0(3) . . . . ?
C11 C12 C13 C14 -176.89(18) . . . . ?
C12 C13 C14 C15 0.2(3) . . . . ?
C13 C14 C15 C23 -2.2(3) . . . . ?
C13 C14 C15 C16 178.60(18) . . . . ?
C14 C15 C16 C17 -4.5(3) . . . . ?
C23 C15 C16 C17 176.31(17) . . . . ?
C14 C15 C16 C22 175.81(18) . . . . ?
C23 C15 C16 C22 -3.4(3) . . . . ?
C22 C16 C17 C18 -0.8(3) . . . . ?
C15 C16 C17 C18 179.49(17) . . . . ?
C16 C17 C18 C19 -1.5(3) . . . . ?
C17 C18 C19 C21 1.4(3) . . . . ?
C17 C18 C19 C20 -179.51(17) . . . . ?
C1 N1 C20 O4 -178.87(18) . . . . ?
C25 N1 C20 O4 1.2(3) . . . . ?
C1 N1 C20 C19 2.4(3) . . . . ?
C25 N1 C20 C19 -177.55(15) . . . . ?
C18 C19 C20 O4 -4.3(3) . . . . ?
C21 C19 C20 O4 174.84(18) . . . . ?
C18 C19 C20 N1 174.39(17) . . . . ?
C21 C19 C20 N1 -6.5(3) . . . . ?
C3 C2 C21 C19 -173.71(18) . . . . ?
C1 C2 C21 C19 7.6(3) . . . . ?
C3 C2 C21 C22 5.8(3) . . . . ?
C1 C2 C21 C22 -172.89(17) . . . . ?
C18 C19 C21 C2 -179.38(17) . . . . ?
C20 C19 C21 C2 1.5(3) . . . . ?
C18 C19 C21 C22 1.1(3) . . . . ?
C20 C19 C21 C22 -178.00(16) . . . . ?
C2 C21 C22 C16 177.09(17) . . . . ?
C19 C21 C22 C16 -3.4(3) . . . . ?
C2 C21 C22 C5 -3.1(3) . . . . ?
C19 C21 C22 C5 176.40(16) . . . . ?
C17 C16 C22 C21 3.2(3) . . . . ?
C15 C16 C22 C21 -177.05(16) . . . . ?
C17 C16 C22 C5 -176.59(17) . . . . ?
C15 C16 C22 C5 3.1(3) . . . . ?
C4 C5 C22 C21 -1.5(3) . . . . ?
C6 C5 C22 C21 179.41(16) . . . . ?
C4 C5 C22 C16 178.27(18) . . . . ?
C6 C5 C22 C16 -0.8(3) . . . . ?
C7 C6 C23 C24 0.9(3) . . . . ?
C5 C6 C23 C24 -178.82(16) . . . . ?
C7 C6 C23 C15 -179.35(17) . . . . ?
C5 C6 C23 C15 1.0(3) . . . . ?
C14 C15 C23 C24 1.9(3) . . . . ?
C16 C15 C23 C24 -178.83(15) . . . . ?
C14 C15 C23 C6 -177.87(17) . . . . ?
C16 C15 C23 C6 1.4(3) . . . . ?
C13 C12 C24 C9 177.79(17) . . . . ?
C11 C12 C24 C9 -3.3(3) . . . . ?
C13 C12 C24 C23 -2.2(3) . . . . ?
C11 C12 C24 C23 176.69(16) . . . . ?
C8 C9 C24 C12 179.13(18) . . . . ?
C10 C9 C24 C12 -0.5(3) . . . . ?
C8 C9 C24 C23 -0.9(3) . . . . ?
C10 C9 C24 C23 179.52(17) . . . . ?
C6 C23 C24 C12 -179.98(17) . . . . ?
C15 C23 C24 C12 0.2(3) . . . . ?
C6 C23 C24 C9 0.0(3) . . . . ?
C15 C23 C24 C9 -179.78(16) . . . . ?
C20 N1 C25 C26 -84.0(2) . . . . ?
C1 N1 C25 C26 96.1(2) . . . . ?
C20 N1 C25 C30 99.8(2) . . . . ?
C1 N1 C25 C30 -80.2(2) . . . . ?
C30 C25 C26 C27 2.1(3) . . . . ?
N1 C25 C26 C27 -174.06(17) . . . . ?
C30 C25 C26 C31 -176.01(18) . . . . ?
N1 C25 C26 C31 7.9(3) . . . . ?
C25 C26 C27 C28 0.4(3) . . . . ?
C31 C26 C27 C28 178.56(18) . . . . ?
C26 C27 C28 C29 -1.9(3) . . . . ?
C27 C28 C29 C30 1.1(3) . . . . ?
C28 C29 C30 C25 1.3(3) . . . . ?
C28 C29 C30 C41 -176.77(19) . . . . ?
C26 C25 C30 C29 -2.9(3) . . . . ?
N1 C25 C30 C29 173.24(17) . . . . ?
C26 C25 C30 C41 175.10(19) . . . . ?
N1 C25 C30 C41 -8.8(3) . . . . ?
C25 C26 C31 C32 115.6(2) . . . . ?
C27 C26 C31 C32 -62.5(2) . . . . ?
C25 C26 C31 C36 -70.3(3) . . . . ?
C27 C26 C31 C36 111.6(2) . . . . ?
C36 C31 C32 C33 -1.1(3) . . . . ?
C26 C31 C32 C33 173.30(18) . . . . ?
C31 C32 C33 C34 -0.9(3) . . . . ?
C32 C33 C34 C35 2.0(3) . . . . ?
C32 C33 C34 C37A -173.2(5) . . . . ?
C32 C33 C34 C37B 179.0(7) . . . . ?
C33 C34 C35 C36 -1.3(3) . . . . ?
C37A C34 C35 C36 173.6(5) . . . . ?
C37B C34 C35 C36 -178.4(7) . . . . ?
C32 C31 C36 C35 1.8(3) . . . . ?
C26 C31 C36 C35 -172.37(17) . . . . ?
C34 C35 C36 C31 -0.6(3) . . . . ?
C35 C34 C37A C39A 3.2(9) . . . . ?
C33 C34 C37A C39A 178.1(5) . . . . ?
C35 C34 C37A C40A -118.8(7) . . . . ?
C33 C34 C37A C40A 56.0(8) . . . . ?
C35 C34 C37A C38A 121.0(6) . . . . ?
C33 C34 C37A C38A -64.1(8) . . . . ?
C35 C34 C37B C39B -66.3(11) . . . . ?
C33 C34 C37B C39B 116.9(8) . . . . ?
C35 C34 C37B C38B 173.1(6) . . . . ?
C33 C34 C37B C38B -3.7(13) . . . . ?
C35 C34 C37B C40B 54.3(11) . . . . ?
C33 C34 C37B C40B -122.5(8) . . . . ?
C29 C30 C41 C42 -62.3(3) . . . . ?
C25 C30 C41 C42 119.7(2) . . . . ?
C29 C30 C41 C46 111.8(2) . . . . ?
C25 C30 C41 C46 -66.2(3) . . . . ?
C46 C41 C42 C43 1.7(4) . . . . ?
C30 C41 C42 C43 176.0(2) . . . . ?
C41 C42 C43 C44 0.0(5) . . . . ?
C42 C43 C44 C45 -2.0(4) . . . . ?
C42 C43 C44 C47 -179.3(3) . . . . ?
C43 C44 C45 C46 2.3(3) . . . . ?
C47 C44 C45 C46 179.5(2) . . . . ?
C42 C41 C46 C45 -1.4(3) . . . . ?
C30 C41 C46 C45 -175.8(2) . . . . ?
C44 C45 C46 C41 -0.6(3) . . . . ?
C43 C44 C47 C49 -55.9(3) . . . . ?
C45 C44 C47 C49 127.0(3) . . . . ?
C43 C44 C47 C50 -176.8(2) . . . . ?
C45 C44 C47 C50 6.1(3) . . . . ?
C43 C44 C47 C48 64.0(3) . . . . ?
C45 C44 C47 C48 -113.2(3) . . . . ?
C10 N2 C51 C52 90.3(2) . . . . ?
C11 N2 C51 C52 -102.0(2) . . . . ?
C10 N2 C51 C56 -92.7(2) . . . . ?
C11 N2 C51 C56 75.0(2) . . . . ?
C56 C51 C52 C53 0.5(3) . . . . ?
N2 C51 C52 C53 177.4(2) . . . . ?
C56 C51 C52 C57A 176.6(4) . . . . ?
N2 C51 C52 C57A -6.6(5) . . . . ?
C56 C51 C52 C57B -171.1(6) . . . . ?
N2 C51 C52 C57B 5.7(6) . . . . ?
C51 C52 C53 C54 -0.3(4) . . . . ?
C57A C52 C53 C54 -176.9(4) . . . . ?
C57B C52 C53 C54 170.8(6) . . . . ?
C52 C53 C54 C55 -0.2(5) . . . . ?
C53 C54 C55 C56 0.4(5) . . . . ?
C54 C55 C56 C51 -0.2(4) . . . . ?
C54 C55 C56 C67 -178.9(3) . . . . ?
C52 C51 C56 C55 -0.3(3) . . . . ?
N2 C51 C56 C55 -177.2(2) . . . . ?
C52 C51 C56 C67 178.3(2) . . . . ?
N2 C51 C56 C67 1.4(3) . . . . ?
C51 C52 C57A C58A -55.2(8) . . . . ?
C53 C52 C57A C58A 120.9(7) . . . . ?
C51 C52 C57A C62A 128.2(5) . . . . ?
C53 C52 C57A C62A -55.6(6) . . . . ?
C62A C57A C58A C59A 0.3(12) . . . . ?
C52 C57A C58A C59A -176.1(7) . . . . ?
C57A C58A C59A C60A -3.2(14) . . . . ?
C58A C59A C60A C61A 4.4(13) . . . . ?
C58A C59A C60A C63A -178.4(7) . . . . ?
C59A C60A C61A C62A -2.8(8) . . . . ?
C63A C60A C61A C62A 179.8(4) . . . . ?
C60A C61A C62A C57A 0.1(6) . . . . ?
C58A C57A C62A C61A 1.2(9) . . . . ?
C52 C57A C62A C61A 177.8(4) . . . . ?
C59A C60A C63A C66A -109.2(8) . . . . ?
C61A C60A C63A C66A 68.0(6) . . . . ?
C59A C60A C63A C65A 13.0(9) . . . . ?
C61A C60A C63A C65A -169.8(5) . . . . ?
C59A C60A C63A C64A 132.0(8) . . . . ?
C61A C60A C63A C64A -50.8(6) . . . . ?
C51 C52 C57B C62B 91.7(19) . . . . ?
C53 C52 C57B C62B -79.3(18) . . . . ?
C51 C52 C57B C58B -98.9(15) . . . . ?
C53 C52 C57B C58B 90.1(16) . . . . ?
C62B C57B C58B C59B 2(3) . . . . ?
C52 C57B C58B C59B -169.0(16) . . . . ?
C57B C58B C59B C60B 1(3) . . . . ?
C58B C59B C60B C61B -4(3) . . . . ?
C58B C59B C60B C63B 177.6(17) . . . . ?
C59B C60B C61B C62B 4(2) . . . . ?
C63B C60B C61B C62B -178.2(12) . . . . ?
C60B C61B C62B C57B 0(2) . . . . ?
C58B C57B C62B C61B -3(2) . . . . ?
C52 C57B C62B C61B 167.1(13) . . . . ?
C61B C60B C63B C66B 117.9(16) . . . . ?
C59B C60B C63B C66B -64(2) . . . . ?
C61B C60B C63B C65B -123.5(13) . . . . ?
C59B C60B C63B C65B 55(2) . . . . ?
C61B C60B C63B C64B -7(2) . . . . ?
C59B C60B C63B C64B 171.0(19) . . . . ?
C55 C56 C67 C68 61.6(3) . . . . ?
C51 C56 C67 C68 -117.0(3) . . . . ?
C55 C56 C67 C72 -116.0(3) . . . . ?
C51 C56 C67 C72 65.4(3) . . . . ?
C72 C67 C68 C69 1.8(3) . . . . ?
C56 C67 C68 C69 -175.9(2) . . . . ?
C67 C68 C69 C70 0.0(4) . . . . ?
C68 C69 C70 C71 -1.9(4) . . . . ?
C68 C69 C70 C73 173.8(2) . . . . ?
C69 C70 C71 C72 1.9(4) . . . . ?
C73 C70 C71 C72 -173.8(2) . . . . ?
C70 C71 C72 C67 -0.1(4) . . . . ?
C68 C67 C72 C71 -1.8(4) . . . . ?
C56 C67 C72 C71 175.9(2) . . . . ?
C71 C70 C73 C75 -158.6(3) . . . . ?
C69 C70 C73 C75 25.9(3) . . . . ?
C71 C70 C73 C74 82.3(3) . . . . ?
C69 C70 C73 C74 -93.2(3) . . . . ?
C71 C70 C73 C76 -36.4(4) . . . . ?
C69 C70 C73 C76 148.2(3) . . . . ?
C86 C77 C78 C79 -176.0(2) . . . . ?
C82 C77 C78 C79 1.9(3) . . . . ?
C86 C77 C78 C87 3.4(3) . . . . ?
C82 C77 C78 C87 -178.72(19) . . . . ?
C87 C78 C79 C90 -0.3(3) . . . . ?
C77 C78 C79 C90 179.05(18) . . . . ?
C87 C78 C79 C80 -179.16(18) . . . . ?
C77 C78 C79 C80 0.2(3) . . . . ?
C78 C79 C80 C81 -2.2(3) . . . . ?
C90 C79 C80 C81 179.1(2) . . . . ?
C78 C79 C80 C91 176.66(18) . . . . ?
C90 C79 C80 C91 -2.1(3) . . . . ?
C91 C80 C81 C94 0.6(3) . . . . ?
C79 C80 C81 C94 179.42(19) . . . . ?
C91 C80 C81 C82 -176.89(18) . . . . ?
C79 C80 C81 C82 2.0(3) . . . . ?
C86 C77 C82 C83 -0.8(3) . . . . ?
C78 C77 C82 C83 -178.83(19) . . . . ?
C86 C77 C82 C81 175.88(19) . . . . ?
C78 C77 C82 C81 -2.1(3) . . . . ?
C80 C81 C82 C83 176.79(19) . . . . ?
C94 C81 C82 C83 -0.6(3) . . . . ?
C80 C81 C82 C77 0.2(3) . . . . ?
C94 C81 C82 C77 -177.20(19) . . . . ?
C77 C82 C83 C84 0.7(3) . . . . ?
C81 C82 C83 C84 -176.0(2) . . . . ?
C82 C83 C84 C85 0.0(4) . . . . ?
C83 C84 C85 C86 -0.5(4) . . . . ?
C84 C85 C86 C77 0.3(4) . . . . ?
C82 C77 C86 C85 0.4(3) . . . . ?
C78 C77 C86 C85 178.3(2) . . . . ?
C79 C78 C87 C88 -0.1(3) . . . . ?
C77 C78 C87 C88 -179.5(2) . . . . ?
C78 C87 C88 C89 0.5(3) . . . . ?
C87 C88 C89 C90 -0.6(4) . . . . ?
C88 C89 C90 C79 0.1(3) . . . . ?
C78 C79 C90 C89 0.3(3) . . . . ?
C80 C79 C90 C89 179.1(2) . . . . ?
C81 C80 C91 C92 -0.1(3) . . . . ?
C79 C80 C91 C92 -178.90(19) . . . . ?
C80 C91 C92 C93 -0.3(3) . . . . ?
C91 C92 C93 C94 0.2(4) . . . . ?
C92 C93 C94 C81 0.4(4) . . . . ?
C80 C81 C94 C93 -0.7(3) . . . . ?
C82 C81 C94 C93 176.7(2) . . . . ?
C82A C77A C78A C79A -5(2) . . . . ?
C86A C77A C78A C79A 177.3(14) . . . . ?
C82A C77A C78A C87A 175.3(14) . . . . ?
C86A C77A C78A C87A -2(2) . . . . ?
C87A C78A C79A C90A -0.2(11) . . . . ?
C77A C78A C79A C90A -179.6(12) . . . . ?
C87A C78A C79A C80A 179.1(7) . . . . ?
C77A C78A C79A C80A -0.3(14) . . . . ?
C78A C79A C80A C91A -174.2(6) . . . . ?
C90A C79A C80A C91A 5.1(9) . . . . ?
C78A C79A C80A C81A 4.9(8) . . . . ?
C90A C79A C80A C81A -175.9(6) . . . . ?
C91A C80A C81A C94A -1.9(7) . . . . ?
C79A C80A C81A C94A 179.0(5) . . . . ?
C91A C80A C81A C82A 175.2(9) . . . . ?
C79A C80A C81A C82A -3.9(11) . . . . ?
C86A C77A C82A C83A 0(3) . . . . ?
C78A C77A C82A C83A -177.3(15) . . . . ?
C86A C77A C82A C81A -176.2(16) . . . . ?
C78A C77A C82A C81A 6(3) . . . . ?
C94A C81A C82A C77A 175.1(14) . . . . ?
C80A C81A C82A C77A -2(2) . . . . ?
C94A C81A C82A C83A -1.1(19) . . . . ?
C80A C81A C82A C83A -178.0(11) . . . . ?
C77A C82A C83A C84A -1(3) . . . . ?
C81A C82A C83A C84A 175(2) . . . . ?
C82A C83A C84A C85A -2(3) . . . . ?
C83A C84A C85A C86A 5(3) . . . . ?
C84A C85A C86A C77A -6(3) . . . . ?
C82A C77A C86A C85A 3(3) . . . . ?
C78A C77A C86A C85A -179.2(16) . . . . ?
C79A C78A C87A C88A 0.9(12) . . . . ?
C77A C78A C87A C88A -179.7(12) . . . . ?
C78A C87A C88A C89A -0.9(11) . . . . ?
C87A C88A C89A C90A 0.1(9) . . . . ?
C88A C89A C90A C79A 0.5(12) . . . . ?
C78A C79A C90A C89A -0.5(12) . . . . ?
C80A C79A C90A C89A -179.8(7) . . . . ?
C81A C80A C91A C92A 0.6(7) . . . . ?
C79A C80A C91A C92A 179.7(5) . . . . ?
C80A C91A C92A C93A 2.4(8) . . . . ?
C91A C92A C93A C94A -3.9(11) . . . . ?
C92A C93A C94A C81A 2.7(11) . . . . ?
C80A C81A C94A C93A 0.3(9) . . . . ?
C82A C81A C94A C93A -176.7(11) . . . . ?
C86B C77B C78B C79B 175(2) . . . . ?
C82B C77B C78B C79B -1(4) . . . . ?
C86B C77B C78B C87B -5(4) . . . . ?
C82B C77B C78B C87B 179(2) . . . . ?
C87B C78B C79B C90B -1(2) . . . . ?
C77B C78B C79B C90B 178.9(19) . . . . ?
C87B C78B C79B C80B 177.7(12) . . . . ?
C77B C78B C79B C80B -2(2) . . . . ?
C78B C79B C80B C81B 5.3(15) . . . . ?
C90B C79B C80B C81B -176.0(8) . . . . ?
C78B C79B C80B C91B -173.3(10) . . . . ?
C90B C79B C80B C91B 5.4(12) . . . . ?
C91B C80B C81B C94B -3.1(13) . . . . ?
C79B C80B C81B C94B 178.2(8) . . . . ?
C91B C80B C81B C82B 173.9(13) . . . . ?
C79B C80B C81B C82B -4.8(18) . . . . ?
C86B C77B C82B C83B 3(4) . . . . ?
C78B C77B C82B C83B 179(3) . . . . ?
C86B C77B C82B C81B -174(3) . . . . ?
C78B C77B C82B C81B 1(4) . . . . ?
C94B C81B C82B C77B 178(2) . . . . ?
C80B C81B C82B C77B 1(3) . . . . ?
C94B C81B C82B C83B 0(3) . . . . ?
C80B C81B C82B C83B -176.4(18) . . . . ?
C77B C82B C83B C84B -2(4) . . . . ?
C81B C82B C83B C84B 176(3) . . . . ?
C82B C83B C84B C85B 4(5) . . . . ?
C83B C84B C85B C86B -7(5) . . . . ?
C84B C85B C86B C77B 9(5) . . . . ?
C82B C77B C86B C85B -7(5) . . . . ?
C78B C77B C86B C85B 177(3) . . . . ?
C79B C78B C87B C88B 0(2) . . . . ?
C77B C78B C87B C88B 180(2) . . . . ?
C78B C87B C88B C89B 2(2) . . . . ?
C87B C88B C89B C90B -2(2) . . . . ?
C88B C89B C90B C79B 1(2) . . . . ?
C78B C79B C90B C89B 0.8(17) . . . . ?
C80B C79B C90B C89B -178.0(12) . . . . ?
C81B C80B C91B C92B -0.4(15) . . . . ?
C79B C80B C91B C92B 178.3(12) . . . . ?
C80B C91B C92B C93B 6(2) . . . . ?
C91B C92B C93B C94B -9(2) . . . . ?
C92B C93B C94B C81B 5.3(17) . . . . ?
C80B C81B C94B C93B 0.6(14) . . . . ?
C82B C81B C94B C93B -176.2(14) . . . . ?
